data_7029911
loop_
_publ_author_name
'Langley, Stuart K.'
'Helliwell, Madeleine'
'Teat, Simon J.'
'Winpenny, Richard E. P.'

_publ_section_title
;
 Synthesis and characterisation of cobalt(II) phosphonate cage complexes
 utilizing carboxylates and pyridonates as co-ligands.
;
_journal_issue 41
_journal_name_full 'Dalton transactions (Cambridge, England : 2003)'
_journal_page_first 12807
_journal_page_last 12817
_journal_paper_doi 10.1039/c2dt31612a
_journal_volume 41
_journal_year 2012
_chemical_formula_sum 'C112 H85 Cl14 Co10 N10 O31 P'
_chemical_formula_weight 3183.58
_chemical_name_systematic
;
?
;
_space_group_IT_number 2
_symmetry_cell_setting triclinic
_symmetry_space_group_name_Hall '-P 1'
_symmetry_space_group_name_H-M 'P -1'
_atom_sites_solution_hydrogens geom
_atom_sites_solution_primary direct
_atom_sites_solution_secondary difmap
_audit_creation_date '9 November 2005'
_audit_creation_method SHELXL-97
_cell_angle_alpha 86.8570(10)
_cell_angle_beta 86.8090(10)
_cell_angle_gamma 63.2460(10)
_cell_formula_units_Z 2
_cell_length_a 16.9612(13)
_cell_length_b 17.9251(14)
_cell_length_c 24.7045(19)
_cell_measurement_reflns_used 9304
_cell_measurement_temperature 100(2)
_cell_measurement_theta_max 26.40
_cell_measurement_theta_min 2.38
_cell_volume 6692.7(9)
_computing_cell_refinement 'Bruker SMART'
_computing_data_collection 'Bruker SMART'
_computing_data_reduction 'Bruker SMART'
_computing_molecular_graphics x-seed
_computing_publication_material CIFTAB
_computing_structure_refinement 'SHELXL-97 (Sheldrick, 1997)'
_computing_structure_solution 'SHELXS-97 (Sheldrick, 1990)'
_diffrn_ambient_temperature 100(2)
_diffrn_measured_fraction_theta_full 0.967
_diffrn_measured_fraction_theta_max 0.967
_diffrn_measurement_device_type 'CCD area detector'
_diffrn_measurement_method 'phi and omega scans'
_diffrn_radiation_monochromator graphite
_diffrn_radiation_source 'fine-focus sealed tube'
_diffrn_radiation_type MoK\a
_diffrn_radiation_wavelength 0.71073
_diffrn_reflns_av_R_equivalents 0.0534
_diffrn_reflns_av_sigmaI/netI 0.0588
_diffrn_reflns_limit_h_max 21
_diffrn_reflns_limit_h_min -21
_diffrn_reflns_limit_k_max 22
_diffrn_reflns_limit_k_min -22
_diffrn_reflns_limit_l_max 30
_diffrn_reflns_limit_l_min -30
_diffrn_reflns_number 38533
_diffrn_reflns_theta_full 26.41
_diffrn_reflns_theta_max 26.41
_diffrn_reflns_theta_min 1.65
_exptl_absorpt_coefficient_mu 1.591
_exptl_absorpt_correction_T_max 0.727
_exptl_absorpt_correction_T_min 0.534
_exptl_absorpt_correction_type multi-scan
_exptl_absorpt_process_details SADABS
_exptl_crystal_colour purple
_exptl_crystal_density_diffrn 1.601
_exptl_crystal_density_method 'not measured'
_exptl_crystal_description block
_exptl_crystal_F_000 3238
_exptl_crystal_size_max 0.40
_exptl_crystal_size_mid 0.40
_exptl_crystal_size_min 0.20
_refine_diff_density_max 1.536
_refine_diff_density_min -1.089
_refine_diff_density_rms 0.109
_refine_ls_extinction_method none
_refine_ls_goodness_of_fit_ref 0.985
_refine_ls_hydrogen_treatment mixed
_refine_ls_matrix_type fullcycle
_refine_ls_number_parameters 1707
_refine_ls_number_reflns 26599
_refine_ls_number_restraints 79
_refine_ls_restrained_S_all 0.994
_refine_ls_R_factor_all 0.0539
_refine_ls_R_factor_gt 0.0425
_refine_ls_shift/su_max 0.003
_refine_ls_shift/su_mean 0.000
_refine_ls_structure_factor_coef Fsqd
_refine_ls_weighting_details 'calc w=1/[\s^2^(Fo^2^)+(0.0775P)^2^+0.0000P] where P=(Fo^2^+2Fc^2^)/3'
_refine_ls_weighting_scheme calc
_refine_ls_wR_factor_gt 0.1182
_refine_ls_wR_factor_ref 0.1221
_reflns_number_gt 20958
_reflns_number_total 26599
_reflns_threshold_expression >2sigma(I)
_cod_data_source_file c2dt31612a.txt
_cod_data_source_block global2
_cod_original_sg_symbol_H-M p-1
_cod_database_code 7029911

loop_
_symmetry_equiv_pos_as_xyz
'x, y, z'
'-x, -y, -z'

loop_
_atom_site_label
_atom_site_type_symbol
_atom_site_fract_x
_atom_site_fract_y
_atom_site_fract_z
_atom_site_U_iso_or_equiv
_atom_site_adp_type
_atom_site_occupancy
_atom_site_symmetry_multiplicity
_atom_site_calc_flag
_atom_site_refinement_flags
_atom_site_disorder_assembly
_atom_site_disorder_group
Co1 Co 0.58486(3) 0.39635(3) 0.238827(16) 0.01711(10) Uani 1 1 d . . .
Co2 Co 0.65787(3) 0.22728(3) 0.302460(16) 0.01684(9) Uani 1 1 d . . .
Co3 Co 0.68816(3) 0.24831(3) 0.146204(17) 0.01974(10) Uani 1 1 d . . .
Co4 Co 0.82385(3) 0.27427(3) 0.405816(16) 0.01605(9) Uani 1 1 d . . .
Co5 Co 0.85551(3) 0.10705(3) 0.350632(16) 0.01547(9) Uani 1 1 d . . .
Co6 Co 0.86792(3) 0.10817(3) 0.220872(16) 0.01637(9) Uani 1 1 d . . .
Co7 Co 0.88731(3) 0.25551(3) 0.155227(16) 0.01594(9) Uani 1 1 d . . .
Co8 Co 0.90550(3) 0.39285(3) 0.215987(16) 0.01645(9) Uani 1 1 d . . .
Co9 Co 0.85680(3) 0.41036(3) 0.341488(16) 0.01666(9) Uani 1 1 d . . .
Co10 Co 0.71368(3) 0.54197(3) 0.229043(17) 0.01909(10) Uani 1 1 d . . .
Cl1 Cl 0.52245(7) 0.25252(7) 0.04196(4) 0.0440(3) Uani 1 1 d . . .
Cl2 Cl 0.32687(5) 0.54794(6) 0.20786(3) 0.03005(19) Uani 1 1 d . . .
Cl3 Cl 0.60947(6) 0.76057(6) 0.27902(5) 0.0432(3) Uani 1 1 d . . .
Cl4 Cl 0.72855(7) 0.31896(7) 0.54776(4) 0.0435(3) Uani 1 1 d . . .
Cl5 Cl 0.49192(6) 0.12482(6) 0.34967(4) 0.0338(2) Uani 1 1 d . . .
Cl6 Cl 0.80290(7) -0.05729(6) 0.44395(4) 0.0419(2) Uani 1 1 d . . .
Cl7 Cl 0.59098(6) 0.68603(5) 0.42371(4) 0.0337(2) Uani 1 1 d . . .
Cl8 Cl 1.11062(7) 0.11101(7) -0.01528(4) 0.0436(2) Uani 1 1 d . . .
Cl9 Cl 0.59796(8) 0.67738(7) 0.14057(4) 0.0557(3) Uani 1 1 d . . .
Cl10 Cl 1.22092(6) 0.40652(7) 0.19338(4) 0.0382(2) Uani 1 1 d . . .
P1 P 0.93432(5) 0.22247(5) 0.28775(3) 0.01463(16) Uani 1 1 d . . .
O1 O 0.48681(14) 0.41308(14) 0.29519(9) 0.0215(5) Uani 1 1 d . . .
O2 O 0.54422(14) 0.29233(13) 0.34473(9) 0.0210(5) Uani 1 1 d . . .
O3 O 0.69245(13) 0.31858(13) 0.27898(8) 0.0163(4) Uani 1 1 d D . .
O4 O 0.60491(14) 0.26137(14) 0.22483(9) 0.0205(5) Uani 1 1 d . . .
O5 O 0.63381(14) 0.37853(14) 0.15708(8) 0.0211(5) Uani 1 1 d . . .
O6 O 0.60534(14) 0.49933(13) 0.24825(9) 0.0204(5) Uani 1 1 d . . .
O7 O 0.73504(13) 0.20784(13) 0.37272(8) 0.0181(5) Uani 1 1 d . . .
O8 O 0.77347(14) 0.10815(13) 0.28414(8) 0.0188(5) Uani 1 1 d . . .
O9 O 0.7153(2) 0.12398(18) 0.13704(14) 0.0548(9) Uani 1 1 d . A .
O10 O 0.84069(16) 0.03614(15) 0.17352(10) 0.0303(6) Uani 1 1 d . A .
O11 O 0.72677(16) 0.25496(18) 0.06851(9) 0.0349(6) Uani 1 1 d . . .
O12 O 0.86207(14) 0.24481(14) 0.07739(8) 0.0199(5) Uani 1 1 d . . .
O13 O 0.79250(14) 0.22786(13) 0.19144(8) 0.0169(4) Uani 1 1 d D . .
O14 O 0.88858(15) 0.30290(14) 0.45954(9) 0.0212(5) Uani 1 1 d . . .
O15 O 0.91914(15) 0.39757(14) 0.41241(9) 0.0216(5) Uani 1 1 d . . .
O16 O 0.90954(13) 0.14897(13) 0.41130(8) 0.0174(4) Uani 1 1 d . . .
O17 O 0.74886(14) 0.39295(13) 0.37717(9) 0.0213(5) Uani 1 1 d . . .
O18 O 0.90175(13) 0.28054(13) 0.33579(8) 0.0161(4) Uani 1 1 d . . .
O19 O 0.88493(13) 0.16909(13) 0.28715(8) 0.0168(4) Uani 1 1 d . . .
O20 O 0.92618(13) 0.27064(13) 0.23337(8) 0.0159(4) Uani 1 1 d . . .
O21 O 0.95277(15) -0.00683(13) 0.33564(8) 0.0218(5) Uani 1 1 d . . .
O22 O 0.97541(14) 0.00095(13) 0.24522(9) 0.0224(5) Uani 1 1 d . . .
O23 O 0.96065(14) 0.12058(13) 0.15975(8) 0.0197(5) Uani 1 1 d . . .
O24 O 1.00499(14) 0.25450(14) 0.12221(9) 0.0220(5) Uani 1 1 d . . .
O25 O 1.01938(14) 0.35255(14) 0.16711(9) 0.0210(5) Uani 1 1 d . . .
O26 O 0.82649(14) 0.38843(13) 0.15717(8) 0.0190(5) Uani 1 1 d . . .
O27 O 0.90126(15) 0.50906(14) 0.19354(9) 0.0223(5) Uani 1 1 d . . .
O28 O 0.78617(14) 0.60255(14) 0.24073(9) 0.0232(5) Uani 1 1 d . . .
O29 O 0.96410(14) 0.40115(13) 0.28735(8) 0.0191(5) Uani 1 1 d . . .
O30 O 0.79480(13) 0.43660(13) 0.26753(8) 0.0176(4) Uani 1 1 d D . .
O31 O 0.81025(15) 0.54072(14) 0.35147(9) 0.0227(5) Uani 1 1 d D . .
N1 N 0.55687(18) 0.25767(18) 0.14315(11) 0.0242(6) Uani 1 1 d . . .
N2 N 0.49082(17) 0.45977(17) 0.17399(11) 0.0208(6) Uani 1 1 d . . .
N3 N 0.59832(18) 0.62132(16) 0.26707(11) 0.0222(6) Uani 1 1 d . . .
N4 N 0.72769(16) 0.25417(16) 0.45612(10) 0.0181(5) Uani 1 1 d . . .
N5 N 0.64649(17) 0.10749(16) 0.31067(10) 0.0201(6) Uani 1 1 d . . .
N6 N 0.86175(17) 0.05399(16) 0.43367(10) 0.0191(6) Uani 1 1 d . . .
N7 N 0.66888(17) 0.52820(16) 0.40084(11) 0.0210(6) Uani 1 1 d . . .
N8 N 1.03495(19) 0.10354(18) 0.07888(11) 0.0257(6) Uani 1 1 d D . .
N9 N 0.71921(18) 0.52257(17) 0.14608(11) 0.0223(6) Uani 1 1 d . . .
N10 N 1.08574(18) 0.40750(18) 0.24985(11) 0.0221(6) Uani 1 1 d D . .
C1 C 0.4852(2) 0.3653(2) 0.33390(12) 0.0203(7) Uani 1 1 d . . .
C2 C 0.4045(2) 0.3984(2) 0.37193(12) 0.0196(7) Uani 1 1 d . . .
C3 C 0.3963(2) 0.3470(2) 0.41408(14) 0.0274(8) Uani 1 1 d . . .
H3 H 0.4404 0.2909 0.4183 0.033 Uiso 1 1 calc R . .
C4 C 0.3234(2) 0.3783(2) 0.44999(15) 0.0322(8) Uani 1 1 d . . .
H4 H 0.3171 0.3431 0.4783 0.039 Uiso 1 1 calc R . .
C5 C 0.2598(2) 0.4610(2) 0.44442(15) 0.0307(8) Uani 1 1 d . . .
H5 H 0.2109 0.4828 0.4695 0.037 Uiso 1 1 calc R . .
C6 C 0.2682(2) 0.5114(2) 0.40215(15) 0.0270(8) Uani 1 1 d . . .
H6 H 0.2245 0.5678 0.3980 0.032 Uiso 1 1 calc R . .
C7 C 0.3402(2) 0.4797(2) 0.36591(14) 0.0227(7) Uani 1 1 d . . .
H7 H 0.3451 0.5143 0.3367 0.027 Uiso 1 1 calc R . .
C8 C 0.5457(2) 0.2511(2) 0.19724(13) 0.0221(7) Uani 1 1 d . . .
C9 C 0.4801(2) 0.2320(3) 0.22072(15) 0.0354(9) Uani 1 1 d . . .
H9 H 0.4704 0.2311 0.2589 0.042 Uiso 1 1 calc R . .
C10 C 0.4295(3) 0.2142(4) 0.18600(18) 0.0547(13) Uani 1 1 d . . .
H10 H 0.3871 0.1970 0.2007 0.066 Uiso 1 1 calc R . .
C11 C 0.4399(3) 0.2213(3) 0.13040(17) 0.0476(12) Uani 1 1 d . . .
H11 H 0.4043 0.2111 0.1064 0.057 Uiso 1 1 calc R . .
C12 C 0.5039(2) 0.2439(3) 0.11148(15) 0.0334(9) Uani 1 1 d . . .
C13 C 0.5566(2) 0.4249(2) 0.13592(13) 0.0221(7) Uani 1 1 d . . .
C14 C 0.5398(2) 0.4361(2) 0.08072(14) 0.0300(8) Uani 1 1 d . . .
H14 H 0.5866 0.4124 0.0544 0.036 Uiso 1 1 calc R . .
C15 C 0.4541(2) 0.4819(2) 0.06509(14) 0.0335(9) Uani 1 1 d . . .
H15 H 0.4414 0.4896 0.0276 0.040 Uiso 1 1 calc R . .
C16 C 0.3854(2) 0.5174(2) 0.10405(14) 0.0306(8) Uani 1 1 d . . .
H16 H 0.3257 0.5489 0.0940 0.037 Uiso 1 1 calc R . .
C17 C 0.4084(2) 0.5045(2) 0.15717(13) 0.0244(7) Uani 1 1 d . . .
C18 C 0.5574(2) 0.5709(2) 0.26941(13) 0.0210(7) Uani 1 1 d . . .
C19 C 0.4715(2) 0.5990(2) 0.29285(14) 0.0271(8) Uani 1 1 d . . .
H19 H 0.4433 0.5636 0.2956 0.032 Uiso 1 1 calc R . .
C20 C 0.4297(2) 0.6786(2) 0.31157(15) 0.0329(9) Uani 1 1 d . . .
H20 H 0.3720 0.6981 0.3277 0.039 Uiso 1 1 calc R . .
C21 C 0.4701(2) 0.7313(2) 0.30746(16) 0.0344(9) Uani 1 1 d . . .
H21 H 0.4407 0.7870 0.3196 0.041 Uiso 1 1 calc R . .
C22 C 0.5540(2) 0.6995(2) 0.28525(15) 0.0270(8) Uani 1 1 d . . .
C23 C 0.70248(19) 0.21167(19) 0.42305(12) 0.0175(6) Uani 1 1 d . . .
C24 C 0.6484(2) 0.1754(2) 0.44145(13) 0.0215(7) Uani 1 1 d . . .
H24 H 0.6289 0.1485 0.4171 0.026 Uiso 1 1 calc R . .
C25 C 0.6236(2) 0.1793(2) 0.49581(14) 0.0249(7) Uani 1 1 d . . .
H25 H 0.5881 0.1533 0.5093 0.030 Uiso 1 1 calc R . .
C26 C 0.6502(2) 0.2209(2) 0.53083(13) 0.0253(7) Uani 1 1 d . . .
H26 H 0.6346 0.2235 0.5685 0.030 Uiso 1 1 calc R . .
C27 C 0.7002(2) 0.2584(2) 0.50846(13) 0.0230(7) Uani 1 1 d . . .
C28 C 0.7296(2) 0.0631(2) 0.29096(12) 0.0189(6) Uani 1 1 d . . .
C29 C 0.7640(2) -0.0216(2) 0.27961(14) 0.0269(8) Uani 1 1 d . . .
H29 H 0.8228 -0.0517 0.2656 0.032 Uiso 1 1 calc R . .
C30 C 0.7100(3) -0.0601(2) 0.28930(16) 0.0353(9) Uani 1 1 d . . .
H30 H 0.7312 -0.1172 0.2811 0.042 Uiso 1 1 calc R . .
C31 C 0.6248(3) -0.0163(2) 0.31103(16) 0.0344(9) Uani 1 1 d . . .
H31 H 0.5875 -0.0425 0.3188 0.041 Uiso 1 1 calc R . .
C32 C 0.5967(2) 0.0672(2) 0.32083(14) 0.0258(7) Uani 1 1 d . . .
C33 C 0.7714(2) 0.0533(2) 0.14884(14) 0.0251(7) Uani 1 1 d . . .
C34A C 0.7586(5) -0.0239(4) 0.1384(3) 0.030(4) Uani 0.405(7) 1 d PGU A 3
C35A C 0.6732(4) -0.0116(4) 0.1298(4) 0.086(7) Uani 0.405(7) 1 d PG A 3
H35A H 0.6265 0.0435 0.1270 0.103 Uiso 0.405(7) 1 calc PR A 3
C36A C 0.6562(4) -0.0799(6) 0.1253(4) 0.087(6) Uani 0.405(7) 1 d PGU A 3
H36A H 0.5979 -0.0715 0.1195 0.105 Uiso 0.405(7) 1 calc PR A 3
C37A C 0.7246(6) -0.1605(5) 0.1294(4) 0.081(6) Uani 0.405(7) 1 d PGU A 3
H37A H 0.7129 -0.2072 0.1263 0.098 Uiso 0.405(7) 1 calc PR A 3
C38A C 0.8100(5) -0.1729(4) 0.1380(3) 0.042(4) Uani 0.405(7) 1 d PG A 3
H38A H 0.8567 -0.2280 0.1407 0.051 Uiso 0.405(7) 1 calc PR A 3
C39A C 0.8270(4) -0.1046(4) 0.1425(3) 0.021(3) Uani 0.405(7) 1 d PG A 3
H39A H 0.8853 -0.1130 0.1483 0.025 Uiso 0.405(7) 1 calc PR A 3
C34B C 0.7519(4) -0.0145(3) 0.1324(2) 0.042(3) Uani 0.595(7) 1 d PG A 4
C35B C 0.6804(4) 0.0019(3) 0.1007(3) 0.070(4) Uani 0.595(7) 1 d PG A 4
H35B H 0.6430 0.0576 0.0889 0.084 Uiso 0.595(7) 1 calc PR A 4
C36B C 0.6637(4) -0.0633(4) 0.0861(2) 0.091(5) Uani 0.595(7) 1 d PG A 4
H36B H 0.6148 -0.0521 0.0644 0.110 Uiso 0.595(7) 1 calc PR A 4
C37B C 0.7184(5) -0.1448(4) 0.1033(3) 0.086(4) Uani 0.595(7) 1 d PG A 4
H37B H 0.7070 -0.1894 0.0933 0.103 Uiso 0.595(7) 1 calc PR A 4
C38B C 0.7899(5) -0.1612(3) 0.1351(2) 0.085(5) Uani 0.595(7) 1 d PG A 4
H38B H 0.8273 -0.2169 0.1468 0.102 Uiso 0.595(7) 1 calc PR A 4
C39B C 0.8066(3) -0.0960(3) 0.1496(2) 0.041(2) Uani 0.595(7) 1 d PG A 4
H39B H 0.8555 -0.1071 0.1713 0.049 Uiso 0.595(7) 1 calc PR A 4
C40 C 0.7983(2) 0.2526(2) 0.04973(13) 0.0214(7) Uani 1 1 d . . .
C41 C 0.8080(2) 0.2605(2) -0.01081(13) 0.0214(7) Uani 1 1 d . . .
C42 C 0.8795(2) 0.2707(2) -0.03368(13) 0.0259(7) Uani 1 1 d . . .
H42 H 0.9220 0.2723 -0.0109 0.031 Uiso 1 1 calc R . .
C43 C 0.8892(3) 0.2784(2) -0.08891(14) 0.0323(8) Uani 1 1 d . . .
H43 H 0.9378 0.2862 -0.1042 0.039 Uiso 1 1 calc R . .
C44 C 0.8276(3) 0.2748(2) -0.12261(14) 0.0327(8) Uani 1 1 d . . .
H44 H 0.8344 0.2793 -0.1609 0.039 Uiso 1 1 calc R . .
C45 C 0.7570(3) 0.2647(2) -0.09987(14) 0.0331(9) Uani 1 1 d . . .
H45 H 0.7149 0.2623 -0.1227 0.040 Uiso 1 1 calc R . .
C46 C 0.7466(2) 0.2579(2) -0.04411(13) 0.0263(7) Uani 1 1 d . . .
H46 H 0.6972 0.2516 -0.0288 0.032 Uiso 1 1 calc R . .
C47 C 0.9238(2) 0.3517(2) 0.45377(12) 0.0196(7) Uani 1 1 d . . .
C48 C 0.9758(2) 0.3542(2) 0.50044(13) 0.0211(7) Uani 1 1 d . . .
C49 C 0.9739(3) 0.3117(2) 0.54916(14) 0.0312(8) Uani 1 1 d . . .
H49 H 0.9384 0.2831 0.5529 0.037 Uiso 1 1 calc R . .
C50 C 1.0231(3) 0.3108(3) 0.59176(15) 0.0388(10) Uani 1 1 d . . .
H50 H 1.0207 0.2821 0.6248 0.047 Uiso 1 1 calc R . .
C51 C 1.0758(3) 0.3513(2) 0.58683(15) 0.0326(8) Uani 1 1 d . . .
H51 H 1.1105 0.3496 0.6162 0.039 Uiso 1 1 calc R . .
C52 C 1.0778(2) 0.3942(2) 0.53920(14) 0.0312(8) Uani 1 1 d . . .
H52 H 1.1136 0.4225 0.5357 0.037 Uiso 1 1 calc R . .
C53 C 1.0272(2) 0.3960(2) 0.49610(14) 0.0276(8) Uani 1 1 d . . .
H53 H 1.0282 0.4262 0.4635 0.033 Uiso 1 1 calc R . .
C54 C 0.89654(19) 0.10256(19) 0.45103(12) 0.0182(6) Uani 1 1 d . . .
C55 C 0.9149(2) 0.1025(2) 0.50571(13) 0.0230(7) Uani 1 1 d . . .
H55 H 0.9388 0.1375 0.5174 0.028 Uiso 1 1 calc R . .
C56 C 0.8975(2) 0.0509(2) 0.54168(13) 0.0262(8) Uani 1 1 d . . .
H56 H 0.9085 0.0505 0.5790 0.031 Uiso 1 1 calc R . .
C57 C 0.8637(2) -0.0015(2) 0.52426(14) 0.0283(8) Uani 1 1 d . . .
H57 H 0.8525 -0.0387 0.5487 0.034 Uiso 1 1 calc R . .
C58 C 0.8475(2) 0.0034(2) 0.47053(14) 0.0250(7) Uani 1 1 d . . .
C59 C 0.6731(2) 0.4521(2) 0.39641(12) 0.0195(7) Uani 1 1 d . . .
C60 C 0.6004(2) 0.4370(2) 0.40992(13) 0.0219(7) Uani 1 1 d . . .
H60 H 0.6035 0.3838 0.4042 0.026 Uiso 1 1 calc R . .
C61 C 0.5249(2) 0.4989(2) 0.43134(14) 0.0260(7) Uani 1 1 d . . .
H61 H 0.4759 0.4885 0.4417 0.031 Uiso 1 1 calc R . .
C62 C 0.5203(2) 0.5777(2) 0.43795(14) 0.0299(8) Uani 1 1 d . . .
H62 H 0.4691 0.6220 0.4532 0.036 Uiso 1 1 calc R . .
C63 C 0.5933(2) 0.5880(2) 0.42135(13) 0.0248(7) Uani 1 1 d . . .
C64 C 1.04813(19) 0.1461(2) 0.29509(13) 0.0198(7) Uani 1 1 d . . .
H64A H 1.0527 0.1167 0.3308 0.024 Uiso 1 1 calc R . .
H64B H 1.0628 0.1041 0.2670 0.024 Uiso 1 1 calc R . .
C65 C 1.1175(2) 0.1769(2) 0.29117(13) 0.0208(7) Uani 1 1 d . . .
C66 C 1.1565(2) 0.1802(2) 0.24157(14) 0.0257(7) Uani 1 1 d . . .
H66 H 1.1375 0.1651 0.2103 0.031 Uiso 1 1 calc R . .
C67 C 1.2247(2) 0.2055(2) 0.23590(14) 0.0287(8) Uani 1 1 d . . .
H67 H 1.2500 0.2084 0.2010 0.034 Uiso 1 1 calc R . .
C68 C 1.2535(2) 0.2255(2) 0.27999(14) 0.0277(8) Uani 1 1 d . . .
H68 H 1.2997 0.2418 0.2759 0.033 Uiso 1 1 calc R . .
C69 C 1.2164(2) 0.2228(2) 0.33220(14) 0.0240(7) Uani 1 1 d . . .
C70 C 1.2475(2) 0.2412(2) 0.37912(15) 0.0310(8) Uani 1 1 d . . .
H70 H 1.2933 0.2580 0.3755 0.037 Uiso 1 1 calc R . .
C71 C 1.2134(2) 0.2353(2) 0.42892(15) 0.0339(9) Uani 1 1 d . . .
H71 H 1.2356 0.2477 0.4599 0.041 Uiso 1 1 calc R . .
C72 C 1.1453(2) 0.2111(2) 0.43532(15) 0.0312(8) Uani 1 1 d . . .
H72 H 1.1226 0.2062 0.4706 0.037 Uiso 1 1 calc R . .
C73 C 1.1113(2) 0.1944(2) 0.39080(13) 0.0260(7) Uani 1 1 d . . .
H73 H 1.0640 0.1797 0.3955 0.031 Uiso 1 1 calc R . .
C74 C 1.1462(2) 0.1989(2) 0.33823(13) 0.0216(7) Uani 1 1 d . . .
C75 C 0.9932(2) -0.03504(19) 0.29112(12) 0.0182(6) Uani 1 1 d . . .
C76 C 1.0696(2) -0.12044(19) 0.29389(12) 0.0182(6) Uani 1 1 d . . .
C77 C 1.0744(2) -0.1748(2) 0.33740(13) 0.0239(7) Uani 1 1 d . . .
H77 H 1.0312 -0.1565 0.3662 0.029 Uiso 1 1 calc R . .
C78 C 1.1422(2) -0.2554(2) 0.33886(14) 0.0312(8) Uani 1 1 d . . .
H78 H 1.1441 -0.2931 0.3679 0.037 Uiso 1 1 calc R . .
C79 C 1.2077(2) -0.2814(2) 0.29794(14) 0.0290(8) Uani 1 1 d . . .
H79 H 1.2543 -0.3367 0.2990 0.035 Uiso 1 1 calc R . .
C80 C 1.2047(2) -0.2265(2) 0.25590(14) 0.0261(7) Uani 1 1 d . . .
H80 H 1.2506 -0.2436 0.2287 0.031 Uiso 1 1 calc R . .
C81 C 1.1354(2) -0.1469(2) 0.25298(13) 0.0225(7) Uani 1 1 d . . .
H81 H 1.1327 -0.1102 0.2231 0.027 Uiso 1 1 calc R . .
C82 C 1.0033(2) 0.0718(2) 0.12120(12) 0.0217(7) Uani 1 1 d . . .
C83 C 1.0215(2) -0.0122(2) 0.11903(14) 0.0280(8) Uani 1 1 d . . .
H83 H 1.0027 -0.0380 0.1481 0.034 Uiso 1 1 calc R . .
C84 C 1.0665(3) -0.0572(2) 0.07481(15) 0.0362(9) Uani 1 1 d . . .
H84 H 1.0773 -0.1138 0.0735 0.043 Uiso 1 1 calc R . .
C85 C 1.0970(3) -0.0225(2) 0.03176(15) 0.0365(9) Uani 1 1 d . . .
H85 H 1.1287 -0.0546 0.0015 0.044 Uiso 1 1 calc R . .
C86 C 1.0800(2) 0.0576(2) 0.03470(14) 0.0313(8) Uani 1 1 d . . .
C87 C 1.0444(2) 0.2969(2) 0.13193(13) 0.0209(7) Uani 1 1 d . . .
C88 C 1.1265(2) 0.2821(2) 0.09884(13) 0.0246(7) Uani 1 1 d . . .
C89 C 1.1817(2) 0.2027(3) 0.07994(16) 0.0366(9) Uani 1 1 d . . .
H89 H 1.1684 0.1573 0.0888 0.044 Uiso 1 1 calc R . .
C90 C 1.2562(3) 0.1907(3) 0.04800(17) 0.0480(11) Uani 1 1 d . . .
H90 H 1.2949 0.1364 0.0360 0.058 Uiso 1 1 calc R . .
C91 C 1.2747(3) 0.2561(3) 0.03358(16) 0.0458(11) Uani 1 1 d . . .
H91 H 1.3245 0.2475 0.0105 0.055 Uiso 1 1 calc R . .
C92 C 1.2208(3) 0.3350(3) 0.05272(16) 0.0445(11) Uani 1 1 d . . .
H92 H 1.2344 0.3801 0.0436 0.053 Uiso 1 1 calc R . .
C93 C 1.1461(3) 0.3478(3) 0.08544(15) 0.0342(9) Uani 1 1 d . . .
H93 H 1.1088 0.4018 0.0985 0.041 Uiso 1 1 calc R . .
C94 C 0.7775(2) 0.4484(2) 0.12462(13) 0.0204(7) Uani 1 1 d . . .
C95 C 0.7846(2) 0.4389(2) 0.06767(13) 0.0251(7) Uani 1 1 d . . .
H95 H 0.8282 0.3888 0.0525 0.030 Uiso 1 1 calc R . .
C96 C 0.7284(3) 0.5021(2) 0.03491(14) 0.0308(8) Uani 1 1 d . . .
H96 H 0.7312 0.4949 -0.0031 0.037 Uiso 1 1 calc R . .
C97 C 0.6669(3) 0.5773(2) 0.05681(15) 0.0356(9) Uani 1 1 d . . .
H97 H 0.6268 0.6221 0.0348 0.043 Uiso 1 1 calc R . .
C98 C 0.6677(2) 0.5828(2) 0.11122(15) 0.0305(8) Uani 1 1 d . . .
C99 C 0.8635(2) 0.57570(19) 0.21888(12) 0.0203(7) Uani 1 1 d . . .
C100 C 0.9121(2) 0.6263(2) 0.22557(13) 0.0212(7) Uani 1 1 d . . .
C101 C 0.9962(2) 0.6013(2) 0.20147(13) 0.0233(7) Uani 1 1 d . . .
H101 H 1.0213 0.5533 0.1798 0.028 Uiso 1 1 calc R . .
C102 C 1.0427(2) 0.6457(2) 0.20891(14) 0.0272(8) Uani 1 1 d . . .
H102 H 1.1000 0.6280 0.1925 0.033 Uiso 1 1 calc R . .
C103 C 1.0070(2) 0.7163(2) 0.24015(14) 0.0292(8) Uani 1 1 d . . .
H103 H 1.0396 0.7466 0.2451 0.035 Uiso 1 1 calc R . .
C104 C 0.9225(2) 0.7424(2) 0.26423(14) 0.0281(8) Uani 1 1 d . . .
H104 H 0.8973 0.7909 0.2854 0.034 Uiso 1 1 calc R . .
C105 C 0.8753(2) 0.6969(2) 0.25697(13) 0.0242(7) Uani 1 1 d . . .
H105 H 0.8181 0.7143 0.2735 0.029 Uiso 1 1 calc R . .
C106 C 1.0270(2) 0.4208(2) 0.29209(13) 0.0204(7) Uani 1 1 d . . .
C107 C 1.0387(2) 0.4567(2) 0.33852(14) 0.0288(8) Uani 1 1 d . . .
H107 H 0.9984 0.4682 0.3688 0.035 Uiso 1 1 calc R . .
C108 C 1.1095(3) 0.4749(3) 0.33951(15) 0.0344(9) Uani 1 1 d . . .
H108 H 1.1174 0.4990 0.3708 0.041 Uiso 1 1 calc R . .
C109 C 1.1697(2) 0.4587(2) 0.29541(15) 0.0311(8) Uani 1 1 d . . .
H109 H 1.2190 0.4703 0.2966 0.037 Uiso 1 1 calc R . .
C110 C 1.1554(2) 0.4262(2) 0.25113(14) 0.0266(7) Uani 1 1 d . . .
C1S C 0.6893(4) -0.0014(4) 0.6454(3) 0.096(2) Uani 1 1 d D . .
H1S1 H 0.7224 -0.0396 0.6159 0.115 Uiso 1 1 calc R . .
H1S2 H 0.6853 -0.0360 0.6771 0.115 Uiso 1 1 calc R . .
Cl1S Cl 0.74827(9) 0.05151(10) 0.66301(6) 0.0764(4) Uani 1 1 d D . .
Cl2S Cl 0.58337(10) 0.06364(9) 0.62442(7) 0.0793(4) Uani 1 1 d D . .
C3S C 0.9225(4) 0.5603(4) 0.0668(2) 0.0351(18) Uani 0.50 1 d PDU . .
H3S1 H 0.9069 0.5373 0.0358 0.042 Uiso 0.50 1 calc PR . .
H3S2 H 0.9392 0.5175 0.0967 0.042 Uiso 0.50 1 calc PR . .
Cl5S Cl 1.01627(17) 0.57565(14) 0.04701(8) 0.0488(5) Uani 0.50 1 d PD . .
Cl6S Cl 0.83466(16) 0.64287(14) 0.08663(8) 0.0483(5) Uani 0.50 1 d PD . .
C2S C 0.3835(8) 0.0966(8) 0.5394(4) 0.076(7) Uani 0.283(3) 1 d PD B 1
H2S1 H 0.4270 0.0551 0.5642 0.091 Uiso 0.283(3) 1 calc PR B 1
H2S2 H 0.3503 0.0693 0.5246 0.091 Uiso 0.283(3) 1 calc PR B 1
Cl3S Cl 0.4391(3) 0.1160(3) 0.4886(2) 0.0648(16) Uani 0.283(3) 1 d PD B 1
Cl4S Cl 0.3115(4) 0.1760(3) 0.57709(19) 0.0606(14) Uani 0.283(3) 1 d PD B 1
C2T C 0.4169 0.1171 0.5134 0.040(4) Uani 0.217(3) 1 d PDU B 2
H2T1 H 0.4609 0.1390 0.5148 0.048 Uiso 0.217(3) 1 calc PR B 2
H2T2 H 0.3900 0.1332 0.4774 0.048 Uiso 0.217(3) 1 calc PR B 2
Cl3T Cl 0.4670(6) 0.0157(4) 0.5198(3) 0.102(3) Uani 0.217(3) 1 d PDU . 2
Cl4T Cl 0.3407(6) 0.1598(7) 0.5601(4) 0.106(3) Uani 0.217(3) 1 d PDU B 2
H32H H 0.802(5) 0.572(3) 0.3212(15) 0.128 Uiso 1 1 d D . .
H31H H 0.7529(12) 0.555(4) 0.355(3) 0.128 Uiso 1 1 d D . .
H13H H 0.772(4) 0.249(4) 0.2236(13) 0.128 Uiso 1 1 d D . .
H10N H 1.072(4) 0.385(4) 0.2229(19) 0.128 Uiso 1 1 d D . .
H30H H 0.774(4) 0.401(3) 0.260(3) 0.128 Uiso 1 1 d D . .
H8N H 1.031(5) 0.151(2) 0.091(2) 0.128 Uiso 1 1 d D . .
H3H H 0.690(5) 0.333(4) 0.3127(10) 0.128 Uiso 1 1 d D . .

loop_
_atom_site_aniso_label
_atom_site_aniso_U_11
_atom_site_aniso_U_22
_atom_site_aniso_U_33
_atom_site_aniso_U_23
_atom_site_aniso_U_13
_atom_site_aniso_U_12
Co1 0.0147(2) 0.0155(2) 0.0195(2) 0.00113(16) -0.00213(16) -0.00539(17)
Co2 0.0141(2) 0.0144(2) 0.0199(2) 0.00078(16) -0.00149(16) -0.00451(17)
Co3 0.0149(2) 0.0224(2) 0.0204(2) -0.00210(17) -0.00191(16) -0.00672(18)
Co4 0.0144(2) 0.0136(2) 0.0195(2) -0.00134(16) -0.00063(15) -0.00563(17)
Co5 0.0144(2) 0.0124(2) 0.0181(2) 0.00000(16) -0.00099(15) -0.00468(17)
Co6 0.0174(2) 0.0130(2) 0.0178(2) -0.00007(16) -0.00256(16) -0.00579(17)
Co7 0.0158(2) 0.0155(2) 0.0169(2) -0.00032(16) -0.00075(15) -0.00731(17)
Co8 0.0160(2) 0.0150(2) 0.0195(2) 0.00000(16) -0.00186(16) -0.00780(17)
Co9 0.0163(2) 0.0139(2) 0.0195(2) -0.00062(16) -0.00151(16) -0.00651(17)
Co10 0.0159(2) 0.0152(2) 0.0245(2) 0.00107(17) -0.00162(16) -0.00552(17)
Cl1 0.0491(6) 0.0656(7) 0.0251(5) 0.0015(4) -0.0095(4) -0.0322(6)
Cl2 0.0192(4) 0.0339(5) 0.0304(4) -0.0033(4) -0.0022(3) -0.0056(4)
Cl3 0.0340(5) 0.0215(5) 0.0765(7) -0.0137(5) 0.0083(5) -0.0144(4)
Cl4 0.0405(5) 0.0683(7) 0.0364(5) -0.0307(5) 0.0137(4) -0.0359(5)
Cl5 0.0218(4) 0.0367(5) 0.0442(5) -0.0012(4) 0.0051(4) -0.0150(4)
Cl6 0.0551(6) 0.0366(5) 0.0494(6) 0.0097(4) -0.0135(5) -0.0340(5)
Cl7 0.0333(5) 0.0195(4) 0.0466(5) -0.0095(4) 0.0001(4) -0.0094(4)
Cl8 0.0435(6) 0.0491(6) 0.0301(5) -0.0042(4) 0.0150(4) -0.0151(5)
Cl9 0.0565(7) 0.0312(6) 0.0405(6) 0.0089(4) 0.0016(5) 0.0134(5)
Cl10 0.0349(5) 0.0532(6) 0.0393(5) -0.0103(4) 0.0097(4) -0.0316(5)
P1 0.0124(4) 0.0131(4) 0.0175(4) -0.0004(3) -0.0012(3) -0.0048(3)
O1 0.0166(11) 0.0205(12) 0.0244(12) 0.0033(9) -0.0001(9) -0.0060(9)
O2 0.0167(11) 0.0162(11) 0.0249(12) 0.0015(9) -0.0007(9) -0.0031(9)
O3 0.0128(10) 0.0147(11) 0.0186(11) 0.0019(8) -0.0026(8) -0.0037(9)
O4 0.0172(11) 0.0228(12) 0.0238(11) 0.0019(9) -0.0044(9) -0.0108(10)
O5 0.0186(11) 0.0196(12) 0.0218(11) 0.0031(9) -0.0040(9) -0.0058(10)
O6 0.0166(11) 0.0167(11) 0.0270(12) -0.0028(9) -0.0010(9) -0.0065(9)
O7 0.0143(10) 0.0170(11) 0.0191(11) 0.0005(9) -0.0006(8) -0.0036(9)
O8 0.0166(11) 0.0153(11) 0.0248(12) 0.0000(9) -0.0014(9) -0.0076(9)
O9 0.0426(18) 0.0277(16) 0.088(2) -0.0110(15) -0.0365(16) -0.0055(14)
O10 0.0328(14) 0.0204(13) 0.0358(14) -0.0043(10) -0.0116(11) -0.0087(11)
O11 0.0246(13) 0.0583(18) 0.0224(13) -0.0075(12) 0.0004(10) -0.0184(13)
O12 0.0219(11) 0.0216(12) 0.0166(11) -0.0003(9) -0.0024(9) -0.0100(10)
O13 0.0156(10) 0.0163(11) 0.0183(11) 0.0006(8) -0.0013(8) -0.0067(9)
O14 0.0241(12) 0.0217(12) 0.0216(11) -0.0010(9) -0.0021(9) -0.0133(10)
O15 0.0251(12) 0.0203(12) 0.0220(12) 0.0002(9) -0.0031(9) -0.0123(10)
O16 0.0158(10) 0.0165(11) 0.0188(11) 0.0006(8) -0.0010(8) -0.0062(9)
O17 0.0157(11) 0.0161(11) 0.0270(12) -0.0018(9) 0.0031(9) -0.0030(9)
O18 0.0170(10) 0.0138(11) 0.0175(10) -0.0001(8) -0.0013(8) -0.0068(9)
O19 0.0171(11) 0.0135(11) 0.0194(11) -0.0005(8) -0.0008(8) -0.0064(9)
O20 0.0162(10) 0.0146(11) 0.0172(10) -0.0006(8) -0.0008(8) -0.0071(9)
O21 0.0237(12) 0.0151(11) 0.0203(11) -0.0003(9) 0.0000(9) -0.0032(10)
O22 0.0232(12) 0.0166(11) 0.0216(12) 0.0002(9) -0.0009(9) -0.0040(10)
O23 0.0209(11) 0.0161(11) 0.0189(11) -0.0019(9) 0.0012(9) -0.0054(9)
O24 0.0199(11) 0.0258(13) 0.0233(12) -0.0046(9) 0.0026(9) -0.0129(10)
O25 0.0205(11) 0.0231(12) 0.0234(12) -0.0042(9) 0.0012(9) -0.0132(10)
O26 0.0190(11) 0.0168(11) 0.0204(11) 0.0011(9) -0.0044(9) -0.0072(9)
O27 0.0242(12) 0.0180(12) 0.0258(12) 0.0002(9) -0.0008(9) -0.0105(10)
O28 0.0198(12) 0.0172(12) 0.0329(13) -0.0005(10) 0.0009(9) -0.0087(10)
O29 0.0164(11) 0.0207(12) 0.0225(11) -0.0009(9) -0.0022(8) -0.0101(9)
O30 0.0141(10) 0.0141(11) 0.0227(11) -0.0001(9) -0.0027(8) -0.0045(9)
O31 0.0227(12) 0.0173(12) 0.0283(12) -0.0010(9) -0.0014(9) -0.0090(10)
N1 0.0234(15) 0.0250(15) 0.0252(15) 0.0017(12) -0.0046(11) -0.0115(13)
N2 0.0191(14) 0.0188(14) 0.0241(14) 0.0015(11) -0.0049(11) -0.0081(11)
N3 0.0193(14) 0.0154(14) 0.0312(15) -0.0010(11) -0.0008(11) -0.0071(11)
N4 0.0141(12) 0.0175(14) 0.0210(13) -0.0023(10) -0.0007(10) -0.0054(11)
N5 0.0220(14) 0.0175(14) 0.0221(14) 0.0016(11) -0.0033(11) -0.0098(12)
N6 0.0160(13) 0.0158(13) 0.0238(14) 0.0006(11) -0.0019(10) -0.0056(11)
N7 0.0179(13) 0.0157(14) 0.0261(14) -0.0028(11) -0.0008(11) -0.0045(11)
N8 0.0236(15) 0.0258(16) 0.0218(14) -0.0055(12) 0.0048(11) -0.0060(12)
N9 0.0210(14) 0.0210(15) 0.0225(14) 0.0036(11) -0.0006(11) -0.0077(12)
N10 0.0192(14) 0.0222(15) 0.0283(15) -0.0014(11) -0.0015(11) -0.0122(12)
C1 0.0147(15) 0.0245(18) 0.0218(16) -0.0014(13) -0.0047(12) -0.0083(14)
C2 0.0161(15) 0.0226(17) 0.0208(16) -0.0033(13) -0.0033(12) -0.0089(13)
C3 0.0202(17) 0.0251(19) 0.0331(19) 0.0020(15) -0.0021(14) -0.0070(15)
C4 0.0256(18) 0.041(2) 0.0305(19) 0.0032(16) 0.0016(15) -0.0159(17)
C5 0.0181(17) 0.040(2) 0.035(2) -0.0103(16) 0.0039(14) -0.0134(16)
C6 0.0147(16) 0.0226(18) 0.043(2) -0.0095(15) 0.0005(14) -0.0067(14)
C7 0.0191(16) 0.0204(17) 0.0314(18) -0.0018(14) -0.0035(13) -0.0109(14)
C8 0.0160(15) 0.0237(18) 0.0250(17) -0.0020(13) -0.0040(12) -0.0069(14)
C9 0.0234(18) 0.062(3) 0.0255(19) -0.0037(18) 0.0024(14) -0.0230(19)
C10 0.030(2) 0.100(4) 0.050(3) -0.014(3) 0.0065(19) -0.044(3)
C11 0.028(2) 0.086(4) 0.038(2) -0.007(2) -0.0049(17) -0.033(2)
C12 0.0271(19) 0.044(2) 0.0289(19) -0.0009(16) -0.0066(15) -0.0153(18)
C13 0.0211(16) 0.0176(16) 0.0260(17) 0.0038(13) -0.0033(13) -0.0076(14)
C14 0.0261(18) 0.031(2) 0.0255(18) 0.0035(15) 0.0003(14) -0.0073(16)
C15 0.033(2) 0.035(2) 0.0233(18) 0.0059(15) -0.0086(15) -0.0059(17)
C16 0.0214(17) 0.028(2) 0.0331(19) 0.0032(15) -0.0101(14) -0.0021(15)
C17 0.0199(16) 0.0206(17) 0.0289(18) -0.0005(14) -0.0007(13) -0.0059(14)
C18 0.0175(15) 0.0196(17) 0.0237(17) -0.0002(13) -0.0044(12) -0.0060(13)
C19 0.0190(16) 0.0261(19) 0.037(2) -0.0055(15) 0.0005(14) -0.0102(15)
C20 0.0188(17) 0.029(2) 0.044(2) -0.0117(17) 0.0047(15) -0.0045(15)
C21 0.0277(19) 0.0224(19) 0.047(2) -0.0124(16) 0.0003(16) -0.0046(16)
C22 0.0241(18) 0.0189(17) 0.039(2) -0.0055(14) -0.0010(14) -0.0097(15)
C23 0.0130(14) 0.0140(15) 0.0206(16) 0.0013(12) -0.0018(11) -0.0018(12)
C24 0.0201(16) 0.0182(16) 0.0258(17) 0.0010(13) -0.0029(13) -0.0082(14)
C25 0.0203(16) 0.0201(17) 0.0319(19) 0.0018(14) 0.0055(13) -0.0080(14)
C26 0.0207(16) 0.0273(19) 0.0216(17) -0.0018(14) 0.0032(13) -0.0056(15)
C27 0.0169(16) 0.0240(18) 0.0252(17) -0.0078(14) -0.0010(13) -0.0057(14)
C28 0.0202(16) 0.0205(17) 0.0183(15) 0.0023(12) -0.0053(12) -0.0110(14)
C29 0.0215(17) 0.0181(17) 0.039(2) -0.0031(14) 0.0003(14) -0.0065(14)
C30 0.032(2) 0.0225(19) 0.055(2) -0.0033(17) -0.0011(17) -0.0154(17)
C31 0.032(2) 0.028(2) 0.050(2) 0.0012(17) 0.0016(17) -0.0206(17)
C32 0.0187(16) 0.0278(19) 0.0331(19) 0.0013(15) -0.0016(14) -0.0125(15)
C33 0.0218(17) 0.0253(19) 0.0295(18) -0.0059(14) 0.0025(14) -0.0113(15)
C34A 0.031(7) 0.027(6) 0.045(7) 0.000(6) -0.011(6) -0.024(5)
C35A 0.041(8) 0.037(8) 0.18(2) -0.019(10) -0.041(9) -0.010(7)
C36A 0.075(8) 0.084(9) 0.123(10) -0.009(7) -0.018(7) -0.052(7)
C37A 0.094(9) 0.071(8) 0.104(10) -0.014(7) -0.009(7) -0.057(7)
C38A 0.053(8) 0.029(7) 0.050(11) -0.002(7) 0.009(6) -0.024(6)
C39A 0.032(5) 0.019(6) 0.010(5) -0.002(4) 0.008(4) -0.009(4)
C34B 0.035(6) 0.036(5) 0.053(6) -0.022(5) 0.012(4) -0.013(4)
C35B 0.040(5) 0.066(7) 0.111(9) -0.050(6) -0.016(5) -0.024(5)
C36B 0.057(6) 0.087(8) 0.151(12) -0.074(8) 0.001(6) -0.043(6)
C37B 0.139(11) 0.114(10) 0.067(7) -0.043(7) 0.023(7) -0.111(10)
C38B 0.196(14) 0.057(7) 0.035(7) -0.003(5) -0.009(8) -0.086(9)
C39B 0.080(6) 0.042(6) 0.018(4) -0.008(4) 0.007(4) -0.041(5)
C40 0.0221(17) 0.0158(16) 0.0223(16) -0.0021(13) -0.0001(13) -0.0050(13)
C41 0.0257(17) 0.0144(16) 0.0208(16) -0.0020(12) 0.0001(13) -0.0061(13)
C42 0.0322(19) 0.0247(18) 0.0235(17) -0.0011(14) -0.0010(14) -0.0150(16)
C43 0.047(2) 0.035(2) 0.0235(18) -0.0012(15) 0.0012(16) -0.0273(19)
C44 0.049(2) 0.031(2) 0.0189(17) 0.0006(14) -0.0023(15) -0.0188(18)
C45 0.039(2) 0.035(2) 0.0243(18) -0.0005(15) -0.0078(15) -0.0153(18)
C46 0.0265(18) 0.0286(19) 0.0225(17) -0.0029(14) -0.0019(13) -0.0107(15)
C47 0.0197(16) 0.0176(16) 0.0198(16) -0.0051(12) 0.0006(12) -0.0065(13)
C48 0.0190(16) 0.0214(17) 0.0215(16) -0.0063(13) -0.0006(12) -0.0073(14)
C49 0.038(2) 0.041(2) 0.0258(18) -0.0007(16) -0.0032(15) -0.0278(19)
C50 0.059(3) 0.051(3) 0.0211(18) 0.0043(17) -0.0076(17) -0.037(2)
C51 0.037(2) 0.037(2) 0.0285(19) -0.0028(16) -0.0118(15) -0.0194(18)
C52 0.034(2) 0.036(2) 0.033(2) 0.0009(16) -0.0091(15) -0.0237(18)
C53 0.035(2) 0.0271(19) 0.0259(18) 0.0033(14) -0.0071(15) -0.0188(16)
C54 0.0122(14) 0.0149(15) 0.0228(16) 0.0000(12) -0.0027(12) -0.0016(12)
C55 0.0192(16) 0.0210(17) 0.0244(17) -0.0036(13) -0.0001(13) -0.0047(14)
C56 0.0231(17) 0.0236(18) 0.0214(17) 0.0008(14) 0.0007(13) -0.0015(14)
C57 0.0277(18) 0.0253(19) 0.0272(18) 0.0072(14) 0.0011(14) -0.0088(15)
C58 0.0232(17) 0.0198(17) 0.0337(19) 0.0016(14) 0.0001(14) -0.0114(14)
C59 0.0186(15) 0.0176(16) 0.0191(16) -0.0016(12) -0.0014(12) -0.0050(13)
C60 0.0202(16) 0.0187(17) 0.0256(17) -0.0024(13) -0.0023(13) -0.0073(14)
C61 0.0177(16) 0.0263(19) 0.0312(19) -0.0018(14) 0.0011(13) -0.0075(14)
C62 0.0199(17) 0.0263(19) 0.037(2) -0.0099(15) 0.0065(14) -0.0046(15)
C63 0.0246(17) 0.0169(17) 0.0293(18) -0.0063(13) -0.0014(14) -0.0054(14)
C64 0.0136(15) 0.0185(16) 0.0239(16) 0.0007(13) -0.0023(12) -0.0041(13)
C65 0.0123(15) 0.0170(16) 0.0284(17) 0.0024(13) -0.0052(12) -0.0023(13)
C66 0.0175(16) 0.0299(19) 0.0293(18) -0.0002(14) -0.0031(13) -0.0099(15)
C67 0.0219(17) 0.038(2) 0.0285(18) 0.0034(15) 0.0001(14) -0.0158(16)
C68 0.0155(16) 0.031(2) 0.037(2) 0.0021(15) -0.0002(14) -0.0115(15)
C69 0.0155(15) 0.0207(17) 0.0319(18) -0.0014(14) -0.0060(13) -0.0040(14)
C70 0.0203(17) 0.030(2) 0.041(2) -0.0043(16) -0.0064(15) -0.0086(15)
C71 0.030(2) 0.032(2) 0.030(2) -0.0068(16) -0.0073(15) -0.0043(17)
C72 0.0258(18) 0.029(2) 0.0285(19) -0.0018(15) -0.0029(14) -0.0029(16)
C73 0.0213(17) 0.0194(17) 0.0309(18) 0.0022(14) -0.0013(14) -0.0038(14)
C74 0.0166(15) 0.0162(16) 0.0266(17) 0.0003(13) -0.0021(13) -0.0026(13)
C75 0.0174(15) 0.0156(16) 0.0219(16) -0.0012(12) -0.0020(12) -0.0073(13)
C76 0.0169(15) 0.0162(16) 0.0205(16) -0.0022(12) -0.0049(12) -0.0059(13)
C77 0.0226(17) 0.0195(17) 0.0238(17) -0.0028(13) 0.0000(13) -0.0042(14)
C78 0.0311(19) 0.0215(18) 0.0288(19) 0.0067(14) -0.0042(15) -0.0016(15)
C79 0.0207(17) 0.0202(18) 0.0314(19) -0.0035(14) -0.0056(14) 0.0048(14)
C80 0.0187(16) 0.0293(19) 0.0257(18) -0.0045(14) -0.0019(13) -0.0063(15)
C81 0.0221(16) 0.0237(18) 0.0211(16) -0.0012(13) -0.0008(13) -0.0096(14)
C82 0.0185(16) 0.0212(17) 0.0201(16) -0.0012(13) -0.0036(12) -0.0040(13)
C83 0.0307(19) 0.0216(18) 0.0252(18) -0.0019(14) -0.0015(14) -0.0057(15)
C84 0.039(2) 0.0211(19) 0.037(2) -0.0062(16) -0.0026(17) -0.0026(17)
C85 0.034(2) 0.031(2) 0.029(2) -0.0112(16) 0.0037(15) 0.0002(17)
C86 0.0263(18) 0.037(2) 0.0237(18) -0.0045(15) 0.0038(14) -0.0078(16)
C87 0.0180(16) 0.0231(17) 0.0218(16) 0.0029(13) -0.0031(12) -0.0096(14)
C88 0.0226(17) 0.036(2) 0.0198(16) -0.0025(14) 0.0010(13) -0.0170(16)
C89 0.0252(19) 0.041(2) 0.044(2) -0.0077(18) 0.0028(16) -0.0144(18)
C90 0.028(2) 0.064(3) 0.048(3) -0.014(2) 0.0087(18) -0.017(2)
C91 0.033(2) 0.080(3) 0.030(2) -0.006(2) 0.0074(17) -0.032(2)
C92 0.047(3) 0.070(3) 0.033(2) 0.003(2) 0.0030(18) -0.041(2)
C93 0.037(2) 0.043(2) 0.029(2) -0.0019(17) 0.0022(16) -0.0241(19)
C94 0.0186(16) 0.0188(16) 0.0273(17) 0.0025(13) -0.0043(13) -0.0114(14)
C95 0.0347(19) 0.0238(18) 0.0226(17) 0.0010(13) -0.0012(14) -0.0185(16)
C96 0.041(2) 0.032(2) 0.0235(18) 0.0045(15) -0.0068(15) -0.0208(18)
C97 0.037(2) 0.030(2) 0.032(2) 0.0123(16) -0.0107(16) -0.0083(17)
C98 0.0258(18) 0.0217(18) 0.036(2) 0.0046(15) -0.0015(15) -0.0042(15)
C99 0.0255(17) 0.0153(16) 0.0205(16) 0.0062(12) -0.0048(13) -0.0097(14)
C100 0.0241(17) 0.0173(16) 0.0237(17) 0.0040(13) -0.0036(13) -0.0109(14)
C101 0.0296(18) 0.0206(17) 0.0213(16) 0.0012(13) -0.0011(13) -0.0129(15)
C102 0.0275(18) 0.032(2) 0.0269(18) 0.0061(15) -0.0024(14) -0.0185(16)
C103 0.036(2) 0.0275(19) 0.0339(19) 0.0063(15) -0.0118(15) -0.0221(17)
C104 0.036(2) 0.0253(19) 0.0262(18) -0.0008(14) -0.0069(15) -0.0161(16)
C105 0.0243(17) 0.0208(17) 0.0269(18) 0.0017(13) -0.0037(13) -0.0096(14)
C106 0.0189(16) 0.0164(16) 0.0266(17) 0.0017(13) -0.0033(13) -0.0084(13)
C107 0.0285(19) 0.038(2) 0.0268(18) -0.0020(15) -0.0026(14) -0.0206(17)
C108 0.038(2) 0.046(2) 0.035(2) -0.0053(17) -0.0062(16) -0.032(2)
C109 0.0260(18) 0.037(2) 0.040(2) -0.0018(16) -0.0025(15) -0.0225(17)
C110 0.0200(17) 0.031(2) 0.0345(19) -0.0013(15) 0.0007(14) -0.0161(15)
C1S 0.058(4) 0.051(4) 0.152(6) -0.006(4) 0.028(4) -0.004(3)
Cl1S 0.0501(8) 0.0733(10) 0.0892(10) 0.0058(8) 0.0059(7) -0.0147(7)
Cl2S 0.0669(9) 0.0554(8) 0.1165(13) -0.0075(8) 0.0091(8) -0.0290(7)
C3S 0.063(5) 0.069(5) 0.005(3) 0.004(3) -0.005(3) -0.057(4)
Cl5S 0.0796(16) 0.0427(12) 0.0365(11) 0.0018(9) -0.0031(10) -0.0387(12)
Cl6S 0.0615(14) 0.0438(12) 0.0378(11) 0.0040(9) -0.0211(10) -0.0204(11)
C2S 0.020(8) 0.14(2) 0.046(10) -0.010(11) -0.018(7) -0.018(10)
Cl3S 0.039(2) 0.062(3) 0.090(4) 0.010(2) -0.025(2) -0.019(2)
Cl4S 0.088(4) 0.052(3) 0.057(3) -0.003(2) -0.001(3) -0.045(3)
C2T 0.040(4) 0.040(4) 0.040(4) -0.0008(10) -0.0021(10) -0.018(2)
Cl3T 0.103(3) 0.102(3) 0.104(3) -0.0018(10) -0.0050(10) -0.0470(16)
Cl4T 0.107(3) 0.106(3) 0.107(3) -0.0033(10) -0.0041(10) -0.0486(17)

loop_
_atom_type_symbol
_atom_type_description
_atom_type_scat_dispersion_real
_atom_type_scat_dispersion_imag
_atom_type_scat_source
C C 0.0033 0.0016 'International Tables Vol C Tables 4.2.6.8 and 6.1.1.4'
H H 0.0000 0.0000 'International Tables Vol C Tables 4.2.6.8 and 6.1.1.4'
N N 0.0061 0.0033 'International Tables Vol C Tables 4.2.6.8 and 6.1.1.4'
O O 0.0106 0.0060 'International Tables Vol C Tables 4.2.6.8 and 6.1.1.4'
P P 0.1023 0.0942 'International Tables Vol C Tables 4.2.6.8 and 6.1.1.4'
Cl Cl 0.1484 0.1585 'International Tables Vol C Tables 4.2.6.8 and 6.1.1.4'
Co Co 0.3494 0.9721 'International Tables Vol C Tables 4.2.6.8 and 6.1.1.4'

loop_
_geom_angle_atom_site_label_1
_geom_angle_atom_site_label_2
_geom_angle_atom_site_label_3
_geom_angle
_geom_angle_site_symmetry_1
O3 Co1 O1 101.63(9) .
O3 Co1 O6 93.97(9) .
O1 Co1 O6 102.24(9) .
O3 Co1 O5 101.50(8) .
O1 Co1 O5 150.06(9) .
O6 Co1 O5 94.85(9) .
O3 Co1 N2 162.70(9) .
O1 Co1 N2 92.79(9) .
O6 Co1 N2 92.23(9) .
O5 Co1 N2 61.85(9) .
O3 Co1 O4 73.47(8) .
O1 Co1 O4 90.57(8) .
O6 Co1 O4 163.77(8) .
O5 Co1 O4 78.11(8) .
N2 Co1 O4 97.12(9) .
O2 Co2 O3 101.16(9) .
O2 Co2 O4 96.70(9) .
O3 Co2 O4 78.33(8) .
O2 Co2 O7 91.94(8) .
O3 Co2 O7 86.77(8) .
O4 Co2 O7 163.96(9) .
O2 Co2 O8 150.29(9) .
O3 Co2 O8 106.35(8) .
O4 Co2 O8 99.60(8) .
O7 Co2 O8 78.78(8) .
O2 Co2 N5 93.84(10) .
O3 Co2 N5 164.38(9) .
O4 Co2 N5 95.72(9) .
O7 Co2 N5 97.16(9) .
O8 Co2 N5 60.03(9) .
O11 Co3 O13 106.35(9) .
O11 Co3 O9 89.81(13) .
O13 Co3 O9 98.14(10) .
O11 Co3 O5 94.56(10) .
O13 Co3 O5 90.91(8) .
O9 Co3 O5 168.43(11) .
O11 Co3 N1 105.31(10) .
O13 Co3 N1 148.12(10) .
O9 Co3 N1 78.24(11) .
O5 Co3 N1 90.27(10) .
O11 Co3 O4 163.61(9) .
O13 Co3 O4 88.97(8) .
O9 Co3 O4 93.83(12) .
O5 Co3 O4 79.07(8) .
N1 Co3 O4 60.04(9) .
O14 Co4 O17 96.92(9) .
O14 Co4 O16 92.73(9) .
O17 Co4 O16 163.36(8) .
O14 Co4 N4 102.40(9) .
O17 Co4 N4 100.47(9) .
O16 Co4 N4 90.61(9) .
O14 Co4 O18 96.38(8) .
O17 Co4 O18 78.81(8) .
O16 Co4 O18 86.69(8) .
N4 Co4 O18 161.14(9) .
O21 Co5 O19 97.03(9) .
O21 Co5 O7 164.57(9) .
O19 Co5 O7 95.52(8) .
O21 Co5 O16 102.52(9) .
O19 Co5 O16 95.83(8) .
O7 Co5 O16 85.06(8) .
O21 Co5 N6 83.11(9) .
O19 Co5 N6 156.77(9) .
O7 Co5 N6 88.88(9) .
O16 Co5 N6 61.76(9) .
O21 Co5 O8 94.85(8) .
O19 Co5 O8 74.72(8) .
O7 Co5 O8 79.85(8) .
O16 Co5 O8 161.21(8) .
N6 Co5 O8 128.49(9) .
O10 Co6 O22 86.90(9) .
O10 Co6 O13 104.27(9) .
O22 Co6 O13 161.00(9) .
O10 Co6 O19 165.06(10) .
O22 Co6 O19 88.71(8) .
O13 Co6 O19 84.03(8) .
O10 Co6 O8 92.67(10) .
O22 Co6 O8 98.41(8) .
O13 Co6 O8 96.39(8) .
O19 Co6 O8 73.86(8) .
O10 Co6 O23 92.33(10) .
O22 Co6 O23 84.67(8) .
O13 Co6 O23 79.64(8) .
O19 Co6 O23 101.47(8) .
O8 Co6 O23 174.26(8) .
O12 Co7 O13 97.07(9) .
O12 Co7 O24 85.11(9) .
O13 Co7 O24 166.55(9) .
O12 Co7 O26 98.24(8) .
O13 Co7 O26 102.17(8) .
O24 Co7 O26 90.60(9) .
O12 Co7 O20 173.06(9) .
O13 Co7 O20 89.87(8) .
O24 Co7 O20 88.16(8) .
O26 Co7 O20 80.12(8) .
O12 Co7 O23 87.48(8) .
O13 Co7 O23 80.83(8) .
O24 Co7 O23 86.02(9) .
O26 Co7 O23 173.09(8) .
O20 Co7 O23 93.74(8) .
O26 Co8 O30 87.49(8) .
O26 Co8 O25 95.57(8) .
O30 Co8 O25 176.62(8) .
O26 Co8 O20 83.29(8) .
O30 Co8 O20 90.12(8) .
O25 Co8 O20 91.69(8) .
O26 Co8 O27 98.44(9) .
O30 Co8 O27 97.28(9) .
O25 Co8 O27 80.86(9) .
O20 Co8 O27 172.46(9) .
O26 Co8 O29 168.13(8) .
O30 Co8 O29 80.89(8) .
O25 Co8 O29 96.12(8) .
O20 Co8 O29 94.26(8) .
O27 Co8 O29 85.51(9) .
O15 Co9 O30 173.11(9) .
O15 Co9 O18 93.31(8) .
O30 Co9 O18 92.82(8) .
O15 Co9 O31 84.54(9) .
O30 Co9 O31 89.44(8) .
O18 Co9 O31 177.13(9) .
O15 Co9 O17 95.90(9) .
O30 Co9 O17 88.49(8) .
O18 Co9 O17 77.66(8) .
O31 Co9 O17 100.65(9) .
O15 Co9 O29 97.16(8) .
O30 Co9 O29 79.82(8) .
O18 Co9 O29 88.76(8) .
O31 Co9 O29 93.38(9) .
O17 Co9 O29 161.66(8) .
O30 Co10 O28 94.92(9) .
O30 Co10 N3 119.35(10) .
O28 Co10 N3 99.08(10) .
O30 Co10 N9 109.89(10) .
O28 Co10 N9 107.55(10) .
N3 Co10 N9 120.86(11) .
O30 Co10 O6 86.18(8) .
O28 Co10 O6 156.51(9) .
N3 Co10 O6 60.74(9) .
N9 Co10 O6 93.99(9) .
O18 P1 O19 110.59(12) .
O18 P1 O20 112.19(12) .
O19 P1 O20 110.54(12) .
O18 P1 C64 110.94(13) .
O19 P1 C64 103.43(13) .
O20 P1 C64 108.80(13) .
C1 O1 Co1 129.3(2) .
C1 O2 Co2 127.4(2) .
Co1 O3 Co2 100.01(9) .
Co1 O3 H3H 112(5) .
Co2 O3 H3H 92(5) .
C8 O4 Co2 136.7(2) .
C8 O4 Co3 89.61(18) .
Co2 O4 Co3 124.03(10) .
C8 O4 Co1 119.13(19) .
Co2 O4 Co1 87.96(8) .
Co3 O4 Co1 93.67(8) .
C13 O5 Co3 116.5(2) .
C13 O5 Co1 94.97(19) .
Co3 O5 Co1 105.43(9) .
C18 O6 Co1 132.8(2) .
C18 O6 Co10 88.39(18) .
Co1 O6 Co10 138.81(10) .
C23 O7 Co5 119.93(18) .
C23 O7 Co2 123.17(18) .
Co5 O7 Co2 102.40(9) .
C28 O8 Co6 131.10(19) .
C28 O8 Co2 94.53(18) .
Co6 O8 Co2 118.43(10) .
C28 O8 Co5 118.03(18) .
Co6 O8 Co5 93.89(8) .
Co2 O8 Co5 97.39(8) .
C33 O9 Co3 139.9(2) .
C33 O10 Co6 129.2(2) .
C40 O11 Co3 128.9(2) .
C40 O12 Co7 139.3(2) .
Co3 O13 Co7 116.73(10) .
Co3 O13 Co6 117.86(10) .
Co7 O13 Co6 101.00(9) .
Co3 O13 H13H 108(5) .
Co7 O13 H13H 117(5) .
Co6 O13 H13H 95(5) .
C47 O14 Co4 129.0(2) .
C47 O15 Co9 129.5(2) .
C54 O16 Co4 118.76(18) .
C54 O16 Co5 94.66(18) .
Co4 O16 Co5 98.37(9) .
C59 O17 Co4 130.3(2) .
C59 O17 Co9 126.5(2) .
Co4 O17 Co9 95.42(9) .
P1 O18 Co9 132.50(12) .
P1 O18 Co4 128.06(12) .
Co9 O18 Co4 92.79(8) .
P1 O19 Co5 128.37(12) .
P1 O19 Co6 128.32(12) .
Co5 O19 Co6 100.57(9) .
P1 O20 Co8 130.94(12) .
P1 O20 Co7 132.06(12) .
Co8 O20 Co7 94.02(8) .
C75 O21 Co5 128.7(2) .
C75 O22 Co6 130.3(2) .
C82 O23 Co7 127.6(2) .
C82 O23 Co6 128.5(2) .
Co7 O23 Co6 92.79(8) .
C87 O24 Co7 131.8(2) .
C87 O25 Co8 126.6(2) .
C94 O26 Co8 127.7(2) .
C94 O26 Co7 134.6(2) .
Co8 O26 Co7 95.06(8) .
C99 O27 Co8 127.4(2) .
C99 O28 Co10 119.3(2) .
C106 O29 Co8 128.8(2) .
C106 O29 Co9 132.1(2) .
Co8 O29 Co9 95.66(8) .
Co10 O30 Co8 102.10(10) .
Co10 O30 Co9 133.69(11) .
Co8 O30 Co9 99.10(9) .
Co10 O30 H30H 104(4) .
Co8 O30 H30H 99(4) .
Co9 O30 H30H 113(4) .
Co9 O31 H32H 116(4) .
Co9 O31 H31H 98(5) .
H32H O31 H31H 91(5) .
C12 N1 C8 118.2(3) .
C12 N1 Co3 142.6(2) .
C8 N1 Co3 95.01(19) .
C17 N2 C13 118.1(3) .
C17 N2 Co1 151.2(2) .
C13 N2 Co1 90.31(19) .
C22 N3 C18 119.0(3) .
C22 N3 Co10 142.7(2) .
C18 N3 Co10 98.2(2) .
C27 N4 C23 117.4(3) .
C27 N4 Co4 139.5(2) .
C23 N4 Co4 101.82(19) .
C32 N5 C28 117.8(3) .
C32 N5 Co2 149.7(2) .
C28 N5 Co2 92.15(19) .
C58 N6 C54 117.4(3) .
C58 N6 Co5 151.6(2) .
C54 N6 Co5 90.94(19) .
C63 N7 C59 117.2(3) .
C82 N8 C86 122.9(3) .
C82 N8 H8N 105(4) .
C86 N8 H8N 131(4) .
C98 N9 C94 116.9(3) .
C98 N9 Co10 121.9(2) .
C94 N9 Co10 121.2(2) .
C106 N10 C110 122.7(3) .
C106 N10 H10N 110(4) .
C110 N10 H10N 127(4) .
O1 C1 O2 126.8(3) .
O1 C1 C2 116.9(3) .
O2 C1 C2 116.3(3) .
C7 C2 C3 119.8(3) .
C7 C2 C1 120.3(3) .
C3 C2 C1 119.9(3) .
C4 C3 C2 119.8(3) .
C4 C3 H3 120.1 .
C2 C3 H3 120.1 .
C5 C4 C3 120.0(3) .
C5 C4 H4 120.0 .
C3 C4 H4 120.0 .
C6 C5 C4 119.8(3) .
C6 C5 H5 120.1 .
C4 C5 H5 120.1 .
C5 C6 C7 120.1(3) .
C5 C6 H6 120.0 .
C7 C6 H6 120.0 .
C2 C7 C6 120.5(3) .
C2 C7 H7 119.7 .
C6 C7 H7 119.7 .
O4 C8 N1 113.3(3) .
O4 C8 C9 124.5(3) .
N1 C8 C9 122.1(3) .
C10 C9 C8 117.4(3) .
C10 C9 H9 121.3 .
C8 C9 H9 121.3 .
C11 C10 C9 120.9(4) .
C11 C10 H10 119.5 .
C9 C10 H10 119.5 .
C12 C11 C10 117.0(4) .
C12 C11 H11 121.5 .
C10 C11 H11 121.5 .
N1 C12 C11 124.2(3) .
N1 C12 Cl1 115.9(3) .
C11 C12 Cl1 119.8(3) .
O5 C13 N2 112.8(3) .
O5 C13 C14 125.7(3) .
N2 C13 C14 121.4(3) .
C15 C14 C13 118.7(3) .
C15 C14 H14 120.6 .
C13 C14 H14 120.6 .
C14 C15 C16 120.4(3) .
C14 C15 H15 119.8 .
C16 C15 H15 119.8 .
C17 C16 C15 116.8(3) .
C17 C16 H16 121.6 .
C15 C16 H16 121.6 .
N2 C17 C16 124.6(3) .
N2 C17 Cl2 116.0(2) .
C16 C17 Cl2 119.4(3) .
O6 C18 N3 112.7(3) .
O6 C18 C19 126.9(3) .
N3 C18 C19 120.4(3) .
C20 C19 C18 118.5(3) .
C20 C19 H19 120.8 .
C18 C19 H19 120.8 .
C19 C20 C21 121.3(3) .
C19 C20 H20 119.3 .
C21 C20 H20 119.3 .
C22 C21 C20 117.1(3) .
C22 C21 H21 121.5 .
C20 C21 H21 121.5 .
N3 C22 C21 123.8(3) .
N3 C22 Cl3 116.1(3) .
C21 C22 Cl3 120.1(3) .
O7 C23 N4 113.5(3) .
O7 C23 C24 124.5(3) .
N4 C23 C24 122.0(3) .
C25 C24 C23 118.7(3) .
C25 C24 H24 120.6 .
C23 C24 H24 120.6 .
C24 C25 C26 120.3(3) .
C24 C25 H25 119.8 .
C26 C25 H25 119.8 .
C27 C26 C25 116.9(3) .
C27 C26 H26 121.6 .
C25 C26 H26 121.6 .
N4 C27 C26 124.6(3) .
N4 C27 Cl4 115.2(3) .
C26 C27 Cl4 120.1(3) .
O8 C28 N5 112.7(3) .
O8 C28 C29 124.9(3) .
N5 C28 C29 122.4(3) .
C30 C29 C28 118.0(3) .
C30 C29 H29 121.0 .
C28 C29 H29 121.0 .
C29 C30 C31 120.7(3) .
C29 C30 H30 119.7 .
C31 C30 H30 119.7 .
C32 C31 C30 117.1(3) .
C32 C31 H31 121.5 .
C30 C31 H31 121.5 .
N5 C32 C31 124.0(3) .
N5 C32 Cl5 116.6(3) .
C31 C32 Cl5 119.3(3) .
O9 C33 O10 125.2(3) .
O9 C33 C34B 114.7(3) .
O10 C33 C34B 120.0(4) .
O9 C33 C34A 121.6(4) .
O10 C33 C34A 113.0(4) .
C34B C33 C34A 7.8(4) .
C35A C34A C39A 120.0 .
C35A C34A C33 117.4(5) .
C39A C34A C33 122.3(5) .
C34A C35A C36A 120.0 .
C34A C35A H35A 120.0 .
C36A C35A H35A 120.0 .
C37A C36A C35A 120.0 .
C37A C36A H36A 120.0 .
C35A C36A H36A 120.0 .
C38A C37A C36A 120.0 .
C38A C37A H37A 120.0 .
C36A C37A H37A 120.0 .
C39A C38A C37A 120.0 .
C39A C38A H38A 120.0 .
C37A C38A H38A 120.0 .
C38A C39A C34A 120.0 .
C38A C39A H39A 120.0 .
C34A C39A H39A 120.0 .
C35B C34B C39B 120.0 .
C35B C34B C33 121.4(4) .
C39B C34B C33 118.6(4) .
C36B C35B C34B 120.0 .
C36B C35B H35B 120.0 .
C34B C35B H35B 120.0 .
C35B C36B C37B 120.0 .
C35B C36B H36B 120.0 .
C37B C36B H36B 120.0 .
C38B C37B C36B 120.0 .
C38B C37B H37B 120.0 .
C36B C37B H37B 120.0 .
C39B C38B C37B 120.0 .
C39B C38B H38B 120.0 .
C37B C38B H38B 120.0 .
C38B C39B C34B 120.0 .
C38B C39B H39B 120.0 .
C34B C39B H39B 120.0 .
O11 C40 O12 125.6(3) .
O11 C40 C41 116.9(3) .
O12 C40 C41 117.4(3) .
C46 C41 C42 119.6(3) .
C46 C41 C40 120.7(3) .
C42 C41 C40 119.7(3) .
C43 C42 C41 120.5(3) .
C43 C42 H42 119.7 .
C41 C42 H42 119.7 .
C42 C43 C44 119.9(4) .
C42 C43 H43 120.1 .
C44 C43 H43 120.1 .
C45 C44 C43 119.5(3) .
C45 C44 H44 120.3 .
C43 C44 H44 120.3 .
C44 C45 C46 120.7(3) .
C44 C45 H45 119.6 .
C46 C45 H45 119.6 .
C41 C46 C45 119.9(3) .
C41 C46 H46 120.1 .
C45 C46 H46 120.1 .
O15 C47 O14 125.4(3) .
O15 C47 C48 118.1(3) .
O14 C47 C48 116.5(3) .
C53 C48 C49 118.7(3) .
C53 C48 C47 121.8(3) .
C49 C48 C47 119.5(3) .
C50 C49 C48 120.6(3) .
C50 C49 H49 119.7 .
C48 C49 H49 119.7 .
C49 C50 C51 120.4(4) .
C49 C50 H50 119.8 .
C51 C50 H50 119.8 .
C52 C51 C50 119.7(3) .
C52 C51 H51 120.1 .
C50 C51 H51 120.1 .
C51 C52 C53 120.0(3) .
C51 C52 H52 120.0 .
C53 C52 H52 120.0 .
C48 C53 C52 120.6(3) .
C48 C53 H53 119.7 .
C52 C53 H53 119.7 .
O16 C54 N6 112.6(3) .
O16 C54 C55 125.6(3) .
N6 C54 C55 121.8(3) .
C56 C55 C54 118.3(3) .
C56 C55 H55 120.9 .
C54 C55 H55 120.9 .
C55 C56 C57 120.7(3) .
C55 C56 H56 119.6 .
C57 C56 H56 119.6 .
C58 C57 C56 116.8(3) .
C58 C57 H57 121.6 .
C56 C57 H57 121.6 .
N6 C58 C57 125.0(3) .
N6 C58 Cl6 113.9(2) .
C57 C58 Cl6 121.1(3) .
O17 C59 N7 116.6(3) .
O17 C59 C60 122.0(3) .
N7 C59 C60 121.4(3) .
C61 C60 C59 119.9(3) .
C61 C60 H60 120.0 .
C59 C60 H60 120.0 .
C60 C61 C62 119.4(3) .
C60 C61 H61 120.3 .
C62 C61 H61 120.3 .
C63 C62 C61 116.7(3) .
C63 C62 H62 121.6 .
C61 C62 H62 121.6 .
N7 C63 C62 125.3(3) .
N7 C63 Cl7 114.7(3) .
C62 C63 Cl7 120.0(3) .
C65 C64 P1 117.7(2) .
C65 C64 H64A 107.9 .
P1 C64 H64A 107.9 .
C65 C64 H64B 107.9 .
P1 C64 H64B 107.9 .
H64A C64 H64B 107.2 .
C66 C65 C74 119.6(3) .
C66 C65 C64 119.1(3) .
C74 C65 C64 121.3(3) .
C65 C66 C67 121.4(3) .
C65 C66 H66 119.3 .
C67 C66 H66 119.3 .
C68 C67 C66 119.9(3) .
C68 C67 H67 120.0 .
C66 C67 H67 120.0 .
C67 C68 C69 121.3(3) .
C67 C68 H68 119.4 .
C69 C68 H68 119.4 .
C68 C69 C70 122.1(3) .
C68 C69 C74 119.2(3) .
C70 C69 C74 118.7(3) .
C71 C70 C69 121.3(4) .
C71 C70 H70 119.4 .
C69 C70 H70 119.4 .
C70 C71 C72 120.5(3) .
C70 C71 H71 119.8 .
C72 C71 H71 119.8 .
C73 C72 C71 120.5(3) .
C73 C72 H72 119.8 .
C71 C72 H72 119.8 .
C72 C73 C74 120.4(3) .
C72 C73 H73 119.8 .
C74 C73 H73 119.8 .
C73 C74 C65 122.8(3) .
C73 C74 C69 118.6(3) .
C65 C74 C69 118.6(3) .
O22 C75 O21 126.7(3) .
O22 C75 C76 117.2(3) .
O21 C75 C76 116.1(3) .
C77 C76 C81 119.4(3) .
C77 C76 C75 119.7(3) .
C81 C76 C75 120.9(3) .
C78 C77 C76 120.1(3) .
C78 C77 H77 119.9 .
C76 C77 H77 119.9 .
C77 C78 C79 120.2(3) .
C77 C78 H78 119.9 .
C79 C78 H78 119.9 .
C80 C79 C78 119.7(3) .
C80 C79 H79 120.2 .
C78 C79 H79 120.2 .
C79 C80 C81 120.6(3) .
C79 C80 H80 119.7 .
C81 C80 H80 119.7 .
C80 C81 C76 120.0(3) .
C80 C81 H81 120.0 .
C76 C81 H81 120.0 .
O23 C82 N8 117.7(3) .
O23 C82 C83 125.6(3) .
N8 C82 C83 116.7(3) .
C84 C83 C82 119.8(4) .
C84 C83 H83 120.1 .
C82 C83 H83 120.1 .
C83 C84 C85 122.2(4) .
C83 C84 H84 118.9 .
C85 C84 H84 118.9 .
C86 C85 C84 117.4(3) .
C86 C85 H85 121.3 .
C84 C85 H85 121.3 .
C85 C86 N8 121.1(4) .
C85 C86 Cl8 123.7(3) .
N8 C86 Cl8 115.2(3) .
O24 C87 O25 125.1(3) .
O24 C87 C88 118.0(3) .
O25 C87 C88 116.9(3) .
C93 C88 C89 119.8(3) .
C93 C88 C87 120.0(3) .
C89 C88 C87 120.1(3) .
C90 C89 C88 119.4(4) .
C90 C89 H89 120.3 .
C88 C89 H89 120.3 .
C91 C90 C89 120.9(4) .
C91 C90 H90 119.5 .
C89 C90 H90 119.5 .
C90 C91 C92 120.0(4) .
C90 C91 H91 120.0 .
C92 C91 H91 120.0 .
C91 C92 C93 119.7(4) .
C91 C92 H92 120.2 .
C93 C92 H92 120.2 .
C88 C93 C92 120.2(4) .
C88 C93 H93 119.9 .
C92 C93 H93 119.9 .
O26 C94 N9 118.5(3) .
O26 C94 C95 121.4(3) .
N9 C94 C95 120.1(3) .
C96 C95 C94 119.6(3) .
C96 C95 H95 120.2 .
C94 C95 H95 120.2 .
C95 C96 C97 120.5(3) .
C95 C96 H96 119.8 .
C97 C96 H96 119.8 .
C98 C97 C96 116.1(3) .
C98 C97 H97 122.0 .
C96 C97 H97 122.0 .
N9 C98 C97 126.7(3) .
N9 C98 Cl9 114.8(3) .
C97 C98 Cl9 118.5(3) .
O27 C99 O28 124.0(3) .
O27 C99 C100 118.8(3) .
O28 C99 C100 117.1(3) .
C105 C100 C101 119.6(3) .
C105 C100 C99 120.5(3) .
C101 C100 C99 119.9(3) .
C102 C101 C100 120.3(3) .
C102 C101 H101 119.8 .
C100 C101 H101 119.8 .
C101 C102 C103 120.8(3) .
C101 C102 H102 119.6 .
C103 C102 H102 119.6 .
C102 C103 C104 119.5(3) .
C102 C103 H103 120.3 .
C104 C103 H103 120.3 .
C103 C104 C105 119.8(3) .
C103 C104 H104 120.1 .
C105 C104 H104 120.1 .
C100 C105 C104 120.0(3) .
C100 C105 H105 120.0 .
C104 C105 H105 120.0 .
O29 C106 N10 118.4(3) .
O29 C106 C107 124.1(3) .
N10 C106 C107 117.6(3) .
C108 C107 C106 119.3(3) .
C108 C107 H107 120.4 .
C106 C107 H107 120.4 .
C107 C108 C109 121.4(3) .
C107 C108 H108 119.3 .
C109 C108 H108 119.3 .
C110 C109 C108 117.8(3) .
C110 C109 H109 121.1 .
C108 C109 H109 121.1 .
C109 C110 N10 121.2(3) .
C109 C110 Cl10 123.2(3) .
N10 C110 Cl10 115.6(3) .
Cl2S C1S Cl1S 114.1(3) .
Cl2S C1S H1S1 108.7 .
Cl1S C1S H1S1 108.7 .
Cl2S C1S H1S2 108.7 .
Cl1S C1S H1S2 108.7 .
H1S1 C1S H1S2 107.6 .
Cl6S C3S Cl5S 116.2(4) .
Cl6S C3S H3S1 108.2 .
Cl5S C3S H3S1 108.2 .
Cl6S C3S H3S2 108.2 .
Cl5S C3S H3S2 108.2 .
H3S1 C3S H3S2 107.4 .
Cl3S C2S Cl4S 119.3(8) .
Cl3S C2S H2S1 107.5 .
Cl4S C2S H2S1 107.5 .
Cl3S C2S H2S2 107.5 .
Cl4S C2S H2S2 107.5 .
H2S1 C2S H2S2 107.0 .
Cl4T C2T Cl3T 112.8(5) .
Cl4T C2T H2T1 109.0 .
Cl3T C2T H2T1 109.0 .
Cl4T C2T H2T2 109.0 .
Cl3T C2T H2T2 109.0 .
H2T1 C2T H2T2 107.8 .
Cl3T Cl3T C2T 109.4(8) 2_656

loop_
_geom_bond_atom_site_label_1
_geom_bond_atom_site_label_2
_geom_bond_distance
_geom_bond_site_symmetry_2
Co1 O3 2.004(2) .
Co1 O1 2.033(2) .
Co1 O6 2.053(2) .
Co1 O5 2.125(2) .
Co1 N2 2.203(3) .
Co1 O4 2.330(2) .
Co2 O2 2.013(2) .
Co2 O3 2.020(2) .
Co2 O4 2.104(2) .
Co2 O7 2.150(2) .
Co2 O8 2.202(2) .
Co2 N5 2.238(3) .
Co3 O11 2.008(2) .
Co3 O13 2.026(2) .
Co3 O9 2.086(3) .
Co3 O5 2.115(2) .
Co3 N1 2.162(3) .
Co3 O4 2.295(2) .
Co4 O14 1.994(2) .
Co4 O17 2.036(2) .
Co4 O16 2.056(2) .
Co4 N4 2.142(3) .
Co4 O18 2.147(2) .
Co5 O21 2.002(2) .
Co5 O19 2.041(2) .
Co5 O7 2.097(2) .
Co5 O16 2.132(2) .
Co5 N6 2.201(3) .
Co5 O8 2.205(2) .
Co6 O10 2.003(2) .
Co6 O22 2.054(2) .
Co6 O13 2.057(2) .
Co6 O19 2.119(2) .
Co6 O8 2.175(2) .
Co6 O23 2.195(2) .
Co7 O12 2.031(2) .
Co7 O13 2.035(2) .
Co7 O24 2.106(2) .
Co7 O26 2.130(2) .
Co7 O20 2.144(2) .
Co7 O23 2.165(2) .
Co8 O26 2.059(2) .
Co8 O30 2.069(2) .
Co8 O25 2.071(2) .
Co8 O20 2.080(2) .
Co8 O27 2.096(2) .
Co8 O29 2.115(2) .
Co9 O15 2.046(2) .
Co9 O30 2.083(2) .
Co9 O18 2.108(2) .
Co9 O31 2.127(2) .
Co9 O17 2.128(2) .
Co9 O29 2.147(2) .
Co10 O30 1.993(2) .
Co10 O28 2.012(2) .
Co10 N3 2.042(3) .
Co10 N9 2.087(3) .
Co10 O6 2.305(2) .
Cl1 C12 1.740(4) .
Cl2 C17 1.741(3) .
Cl3 C22 1.732(4) .
Cl4 C27 1.729(3) .
Cl5 C32 1.738(3) .
Cl6 C58 1.749(4) .
Cl7 C63 1.744(3) .
Cl8 C86 1.720(4) .
Cl9 C98 1.741(4) .
Cl10 C110 1.709(3) .
P1 O18 1.530(2) .
P1 O19 1.530(2) .
P1 O20 1.535(2) .
P1 C64 1.807(3) .
O1 C1 1.256(4) .
O2 C1 1.264(4) .
O3 H3H 0.879(10) .
O4 C8 1.328(4) .
O5 C13 1.314(4) .
O6 C18 1.292(4) .
O7 C23 1.325(4) .
O8 C28 1.321(4) .
O9 C33 1.224(4) .
O10 C33 1.258(4) .
O11 C40 1.258(4) .
O12 C40 1.262(4) .
O13 H13H 0.886(10) .
O14 C47 1.261(4) .
O15 C47 1.259(4) .
O16 C54 1.325(4) .
O17 C59 1.327(4) .
O21 C75 1.265(4) .
O22 C75 1.255(4) .
O23 C82 1.281(4) .
O24 C87 1.256(4) .
O25 C87 1.267(4) .
O26 C94 1.291(4) .
O27 C99 1.256(4) .
O28 C99 1.275(4) .
O29 C106 1.278(4) .
O30 H30H 0.886(10) .
O31 H32H 0.891(10) .
O31 H31H 0.888(10) .
N1 C12 1.334(4) .
N1 C8 1.345(4) .
N2 C17 1.337(4) .
N2 C13 1.357(4) .
N3 C22 1.346(4) .
N3 C18 1.362(4) .
N4 C27 1.344(4) .
N4 C23 1.353(4) .
N5 C32 1.343(4) .
N5 C28 1.347(4) .
N6 C58 1.339(4) .
N6 C54 1.350(4) .
N7 C63 1.341(4) .
N7 C59 1.344(4) .
N8 C82 1.361(4) .
N8 C86 1.375(4) .
N8 H8N 0.888(10) .
N9 C98 1.343(4) .
N9 C94 1.365(4) .
N10 C106 1.355(4) .
N10 C110 1.369(4) .
N10 H10N 0.886(10) .
C1 C2 1.514(4) .
C2 C7 1.378(4) .
C2 C3 1.395(5) .
C3 C4 1.392(5) .
C3 H3 0.9500 .
C4 C5 1.390(5) .
C4 H4 0.9500 .
C5 C6 1.387(5) .
C5 H5 0.9500 .
C6 C7 1.388(5) .
C6 H6 0.9500 .
C7 H7 0.9500 .
C8 C9 1.394(5) .
C9 C10 1.390(5) .
C9 H9 0.9500 .
C10 C11 1.381(6) .
C10 H10 0.9500 .
C11 C12 1.371(6) .
C11 H11 0.9500 .
C13 C14 1.394(5) .
C14 C15 1.374(5) .
C14 H14 0.9500 .
C15 C16 1.402(5) .
C15 H15 0.9500 .
C16 C17 1.368(5) .
C16 H16 0.9500 .
C18 C19 1.410(4) .
C19 C20 1.369(5) .
C19 H19 0.9500 .
C20 C21 1.393(5) .
C20 H20 0.9500 .
C21 C22 1.367(5) .
C21 H21 0.9500 .
C23 C24 1.389(4) .
C24 C25 1.381(5) .
C24 H24 0.9500 .
C25 C26 1.388(5) .
C25 H25 0.9500 .
C26 C27 1.377(5) .
C26 H26 0.9500 .
C28 C29 1.399(4) .
C29 C30 1.378(5) .
C29 H29 0.9500 .
C30 C31 1.390(5) .
C30 H30 0.9500 .
C31 C32 1.381(5) .
C31 H31 0.9500 .
C33 C34B 1.477(5) .
C33 C34A 1.532(6) .
C34A C35A 1.3900 .
C34A C39A 1.3900 .
C35A C36A 1.3900 .
C35A H35A 0.9500 .
C36A C37A 1.3900 .
C36A H36A 0.9500 .
C37A C38A 1.3900 .
C37A H37A 0.9500 .
C38A C39A 1.3900 .
C38A H38A 0.9500 .
C39A H39A 0.9500 .
C34B C35B 1.3900 .
C34B C39B 1.3900 .
C35B C36B 1.3900 .
C35B H35B 0.9500 .
C36B C37B 1.3900 .
C36B H36B 0.9500 .
C37B C38B 1.3900 .
C37B H37B 0.9500 .
C38B C39B 1.3900 .
C38B H38B 0.9500 .
C39B H39B 0.9500 .
C40 C41 1.501(4) .
C41 C46 1.381(5) .
C41 C42 1.392(5) .
C42 C43 1.372(5) .
C42 H42 0.9500 .
C43 C44 1.398(5) .
C43 H43 0.9500 .
C44 C45 1.375(5) .
C44 H44 0.9500 .
C45 C46 1.385(5) .
C45 H45 0.9500 .
C46 H46 0.9500 .
C47 C48 1.504(4) .
C48 C53 1.379(5) .
C48 C49 1.396(5) .
C49 C50 1.373(5) .
C49 H49 0.9500 .
C50 C51 1.380(5) .
C50 H50 0.9500 .
C51 C52 1.377(5) .
C51 H51 0.9500 .
C52 C53 1.394(5) .
C52 H52 0.9500 .
C53 H53 0.9500 .
C54 C55 1.403(4) .
C55 C56 1.363(5) .
C55 H55 0.9500 .
C56 C57 1.397(5) .
C56 H56 0.9500 .
C57 C58 1.361(5) .
C57 H57 0.9500 .
C59 C60 1.396(5) .
C60 C61 1.364(4) .
C60 H60 0.9500 .
C61 C62 1.398(5) .
C61 H61 0.9500 .
C62 C63 1.370(5) .
C62 H62 0.9500 .
C64 C65 1.506(4) .
C64 H64A 0.9900 .
C64 H64B 0.9900 .
C65 C66 1.371(5) .
C65 C74 1.424(4) .
C66 C67 1.418(5) .
C66 H66 0.9500 .
C67 C68 1.347(5) .
C67 H67 0.9500 .
C68 C69 1.411(5) .
C68 H68 0.9500 .
C69 C70 1.413(5) .
C69 C74 1.435(5) .
C70 C71 1.349(5) .
C70 H70 0.9500 .
C71 C72 1.403(6) .
C71 H71 0.9500 .
C72 C73 1.377(5) .
C72 H72 0.9500 .
C73 C74 1.410(5) .
C73 H73 0.9500 .
C75 C76 1.497(4) .
C76 C77 1.390(5) .
C76 C81 1.394(4) .
C77 C78 1.384(5) .
C77 H77 0.9500 .
C78 C79 1.390(5) .
C78 H78 0.9500 .
C79 C80 1.377(5) .
C79 H79 0.9500 .
C80 C81 1.382(5) .
C80 H80 0.9500 .
C81 H81 0.9500 .
C82 C83 1.397(5) .
C83 C84 1.370(5) .
C83 H83 0.9500 .
C84 C85 1.393(6) .
C84 H84 0.9500 .
C85 C86 1.338(6) .
C85 H85 0.9500 .
C87 C88 1.498(4) .
C88 C93 1.379(5) .
C88 C89 1.395(5) .
C89 C90 1.389(5) .
C89 H89 0.9500 .
C90 C91 1.369(7) .
C90 H90 0.9500 .
C91 C92 1.385(6) .
C91 H91 0.9500 .
C92 C93 1.398(5) .
C92 H92 0.9500 .
C93 H93 0.9500 .
C94 C95 1.418(4) .
C95 C96 1.364(5) .
C95 H95 0.9500 .
C96 C97 1.397(5) .
C96 H96 0.9500 .
C97 C98 1.355(5) .
C97 H97 0.9500 .
C99 C100 1.494(4) .
C100 C105 1.392(5) .
C100 C101 1.395(5) .
C101 C102 1.375(5) .
C101 H101 0.9500 .
C102 C103 1.388(5) .
C102 H102 0.9500 .
C103 C104 1.399(5) .
C103 H103 0.9500 .
C104 C105 1.400(5) .
C104 H104 0.9500 .
C105 H105 0.9500 .
C106 C107 1.411(5) .
C107 C108 1.379(5) .
C107 H107 0.9500 .
C108 C109 1.400(5) .
C108 H108 0.9500 .
C109 C110 1.350(5) .
C109 H109 0.9500 .
C1S Cl2S 1.734(6) .
C1S Cl1S 1.742(7) .
C1S H1S1 0.9900 .
C1S H1S2 0.9900 .
C3S Cl6S 1.632(7) .
C3S Cl5S 1.771(6) .
C3S H3S1 0.9900 .
C3S H3S2 0.9900 .
C2S Cl3S 1.644(8) .
C2S Cl4S 1.685(8) .
C2S H2S1 0.9900 .
C2S H2S2 0.9900 .
C2T Cl4T 1.621(7) .
C2T Cl3T 1.626(7) .
C2T H2T1 0.9900 .
C2T H2T2 0.9900 .
Cl3T Cl3T 1.376(17) 2_656

loop_
_geom_torsion_atom_site_label_1
_geom_torsion_atom_site_label_2
_geom_torsion_atom_site_label_3
_geom_torsion_atom_site_label_4
_geom_torsion
_geom_torsion_site_symmetry_4
O3 Co1 O1 C1 -26.7(3) .
O6 Co1 O1 C1 -123.4(3) .
O5 Co1 O1 C1 113.2(3) .
N2 Co1 O1 C1 143.7(3) .
O4 Co1 O1 C1 46.5(3) .
O3 Co2 O2 C1 37.7(3) .
O4 Co2 O2 C1 -41.6(3) .
O7 Co2 O2 C1 124.8(3) .
O8 Co2 O2 C1 -164.6(2) .
N5 Co2 O2 C1 -137.9(3) .
O1 Co1 O3 Co2 53.30(10) .
O6 Co1 O3 Co2 156.67(9) .
O5 Co1 O3 Co2 -107.56(9) .
N2 Co1 O3 Co2 -92.6(3) .
O4 Co1 O3 Co2 -33.81(8) .
O2 Co2 O3 Co1 -57.54(10) .
O4 Co2 O3 Co1 37.09(9) .
O7 Co2 O3 Co1 -148.89(9) .
O8 Co2 O3 Co1 133.80(8) .
N5 Co2 O3 Co1 105.9(3) .
O2 Co2 O4 C8 -62.9(3) .
O3 Co2 O4 C8 -163.0(3) .
O7 Co2 O4 C8 174.9(3) .
O8 Co2 O4 C8 92.2(3) .
N5 Co2 O4 C8 31.6(3) .
O2 Co2 O4 Co3 162.37(12) .
O3 Co2 O4 Co3 62.30(12) .
O7 Co2 O4 Co3 40.2(4) .
O8 Co2 O4 Co3 -42.57(13) .
N5 Co2 O4 Co3 -103.08(13) .
O2 Co2 O4 Co1 69.31(9) .
O3 Co2 O4 Co1 -30.75(7) .
O7 Co2 O4 Co1 -52.9(3) .
O8 Co2 O4 Co1 -135.62(7) .
N5 Co2 O4 Co1 163.87(8) .
O11 Co3 O4 C8 37.1(4) .
O13 Co3 O4 C8 -163.46(18) .
O9 Co3 O4 C8 -65.38(19) .
O5 Co3 O4 C8 105.40(18) .
N1 Co3 O4 C8 8.69(18) .
O11 Co3 O4 Co2 -172.1(3) .
O13 Co3 O4 Co2 -12.65(13) .
O9 Co3 O4 Co2 85.44(13) .
O5 Co3 O4 Co2 -103.78(13) .
N1 Co3 O4 Co2 159.51(16) .
O11 Co3 O4 Co1 -82.1(4) .
O13 Co3 O4 Co1 77.37(8) .
O9 Co3 O4 Co1 175.45(9) .
O5 Co3 O4 Co1 -13.76(7) .
N1 Co3 O4 Co1 -110.48(11) .
O3 Co1 O4 C8 176.2(2) .
O1 Co1 O4 C8 74.2(2) .
O6 Co1 O4 C8 -143.4(3) .
O5 Co1 O4 C8 -77.8(2) .
N2 Co1 O4 C8 -18.7(2) .
O3 Co1 O4 Co2 31.76(8) .
O1 Co1 O4 Co2 -70.21(8) .
O6 Co1 O4 Co2 72.2(3) .
O5 Co1 O4 Co2 137.72(9) .
N2 Co1 O4 Co2 -163.09(9) .
O3 Co1 O4 Co3 -92.21(9) .
O1 Co1 O4 Co3 165.82(8) .
O6 Co1 O4 Co3 -51.8(3) .
O5 Co1 O4 Co3 13.75(7) .
N2 Co1 O4 Co3 72.93(9) .
O11 Co3 O5 C13 76.6(2) .
O13 Co3 O5 C13 -176.9(2) .
O9 Co3 O5 C13 -35.3(6) .
N1 Co3 O5 C13 -28.7(2) .
O4 Co3 O5 C13 -88.1(2) .
O11 Co3 O5 Co1 -179.58(10) .
O13 Co3 O5 Co1 -73.10(10) .
O9 Co3 O5 Co1 68.5(6) .
N1 Co3 O5 Co1 75.04(11) .
O4 Co3 O5 Co1 15.67(9) .
O3 Co1 O5 C13 173.92(18) .
O1 Co1 O5 C13 34.0(3) .
O6 Co1 O5 C13 -91.03(19) .
N2 Co1 O5 C13 -1.10(18) .
O4 Co1 O5 C13 103.76(19) .
O3 Co1 O5 Co3 54.67(11) .
O1 Co1 O5 Co3 -85.28(18) .
O6 Co1 O5 Co3 149.72(9) .
N2 Co1 O5 Co3 -120.34(13) .
O4 Co1 O5 Co3 -15.48(8) .
O3 Co1 O6 C18 -122.9(3) .
O1 Co1 O6 C18 -20.1(3) .
O5 Co1 O6 C18 135.2(3) .
N2 Co1 O6 C18 73.2(3) .
O4 Co1 O6 C18 -161.5(3) .
O3 Co1 O6 Co10 56.78(16) .
O1 Co1 O6 Co10 159.60(15) .
O5 Co1 O6 Co10 -45.13(16) .
N2 Co1 O6 Co10 -107.06(17) .
O4 Co1 O6 Co10 18.2(4) .
O30 Co10 O6 C18 126.99(18) .
O28 Co10 O6 C18 33.4(3) .
N3 Co10 O6 C18 0.08(18) .
N9 Co10 O6 C18 -123.31(18) .
O30 Co10 O6 Co1 -52.81(16) .
O28 Co10 O6 Co1 -146.37(18) .
N3 Co10 O6 Co1 -179.7(2) .
N9 Co10 O6 Co1 56.90(17) .
O21 Co5 O7 C23 59.9(4) .
O19 Co5 O7 C23 -155.8(2) .
O16 Co5 O7 C23 -60.4(2) .
N6 Co5 O7 C23 1.3(2) .
O8 Co5 O7 C23 130.8(2) .
O21 Co5 O7 Co2 -80.8(3) .
O19 Co5 O7 Co2 63.55(10) .
O16 Co5 O7 Co2 158.95(10) .
N6 Co5 O7 Co2 -139.30(10) .
O8 Co5 O7 Co2 -9.82(8) .
O2 Co2 O7 C23 22.5(2) .
O3 Co2 O7 C23 123.6(2) .
O4 Co2 O7 C23 145.2(3) .
O8 Co2 O7 C23 -129.1(2) .
N5 Co2 O7 C23 -71.6(2) .
O2 Co2 O7 Co5 161.41(10) .
O3 Co2 O7 Co5 -97.51(9) .
O4 Co2 O7 Co5 -75.9(3) .
O8 Co2 O7 Co5 9.87(8) .
N5 Co2 O7 Co5 67.30(10) .
O10 Co6 O8 C28 11.2(3) .
O22 Co6 O8 C28 -76.1(3) .
O13 Co6 O8 C28 115.9(2) .
O19 Co6 O8 C28 -162.2(3) .
O23 Co6 O8 C28 161.8(7) .
O10 Co6 O8 Co2 -115.06(11) .
O22 Co6 O8 Co2 157.68(11) .
O13 Co6 O8 Co2 -10.37(11) .
O19 Co6 O8 Co2 71.49(11) .
O23 Co6 O8 Co2 35.6(9) .
O10 Co6 O8 Co5 144.38(9) .
O22 Co6 O8 Co5 57.12(9) .
O13 Co6 O8 Co5 -110.94(8) .
O19 Co6 O8 Co5 -29.07(7) .
O23 Co6 O8 Co5 -65.0(8) .
O2 Co2 O8 C28 35.9(3) .
O3 Co2 O8 C28 -166.96(16) .
O4 Co2 O8 C28 -86.41(17) .
O7 Co2 O8 C28 109.82(18) .
N5 Co2 O8 C28 4.69(16) .
O2 Co2 O8 Co6 178.39(13) .
O3 Co2 O8 Co6 -24.52(12) .
O4 Co2 O8 Co6 56.03(12) .
O7 Co2 O8 Co6 -107.74(11) .
N5 Co2 O8 Co6 147.13(14) .
O2 Co2 O8 Co5 -83.10(18) .
O3 Co2 O8 Co5 73.99(9) .
O4 Co2 O8 Co5 154.54(8) .
O7 Co2 O8 Co5 -9.23(8) .
N5 Co2 O8 Co5 -114.36(11) .
O21 Co5 O8 C28 75.7(2) .
O19 Co5 O8 C28 171.6(2) .
O7 Co5 O8 C28 -89.7(2) .
O16 Co5 O8 C28 -126.8(3) .
N6 Co5 O8 C28 -9.4(2) .
O21 Co5 O8 Co6 -65.83(9) .
O19 Co5 O8 Co6 30.14(8) .
O7 Co5 O8 Co6 128.78(9) .
O16 Co5 O8 Co6 91.7(2) .
N6 Co5 O8 Co6 -150.88(9) .
O21 Co5 O8 Co2 174.82(9) .
O19 Co5 O8 Co2 -89.20(9) .
O7 Co5 O8 Co2 9.44(8) .
O16 Co5 O8 Co2 -27.6(3) .
N6 Co5 O8 Co2 89.78(12) .
O11 Co3 O9 C33 103.6(5) .
O13 Co3 O9 C33 -2.9(5) .
O5 Co3 O9 C33 -144.1(4) .
N1 Co3 O9 C33 -150.7(5) .
O4 Co3 O9 C33 -92.4(5) .
O22 Co6 O10 C33 167.0(3) .
O13 Co6 O10 C33 -28.5(3) .
O19 Co6 O10 C33 93.9(4) .
O8 Co6 O10 C33 68.7(3) .
O23 Co6 O10 C33 -108.4(3) .
O13 Co3 O11 C40 -4.1(3) .
O9 Co3 O11 C40 -102.6(3) .
O5 Co3 O11 C40 88.2(3) .
N1 Co3 O11 C40 179.7(3) .
O4 Co3 O11 C40 154.4(3) .
O13 Co7 O12 C40 27.8(3) .
O24 Co7 O12 C40 -165.5(3) .
O26 Co7 O12 C40 -75.6(3) .
O20 Co7 O12 C40 -151.5(6) .
O23 Co7 O12 C40 108.2(3) .
O11 Co3 O13 Co7 18.75(14) .
O9 Co3 O13 Co7 110.95(14) .
O5 Co3 O13 Co7 -76.27(11) .
N1 Co3 O13 Co7 -168.26(15) .
O4 Co3 O13 Co7 -155.33(11) .
O11 Co3 O13 Co6 -101.76(13) .
O9 Co3 O13 Co6 -9.56(15) .
O5 Co3 O13 Co6 163.21(11) .
N1 Co3 O13 Co6 71.2(2) .
O4 Co3 O13 Co6 84.16(11) .
O12 Co7 O13 Co3 -23.88(12) .
O24 Co7 O13 Co3 -122.4(3) .
O26 Co7 O13 Co3 76.17(11) .
O20 Co7 O13 Co3 156.03(11) .
O23 Co7 O13 Co3 -110.16(11) .
O12 Co7 O13 Co6 105.24(9) .
O24 Co7 O13 Co6 6.7(4) .
O26 Co7 O13 Co6 -154.71(8) .
O20 Co7 O13 Co6 -74.85(9) .
O23 Co7 O13 Co6 18.96(8) .
O10 Co6 O13 Co3 19.85(14) .
O22 Co6 O13 Co3 144.4(2) .
O19 Co6 O13 Co3 -147.52(12) .
O8 Co6 O13 Co3 -74.56(11) .
O23 Co6 O13 Co3 109.63(12) .
O10 Co6 O13 Co7 -108.54(10) .
O22 Co6 O13 Co7 16.0(3) .
O19 Co6 O13 Co7 84.09(9) .
O8 Co6 O13 Co7 157.06(8) .
O23 Co6 O13 Co7 -18.76(8) .
O17 Co4 O14 C47 -44.9(3) .
O16 Co4 O14 C47 121.6(3) .
N4 Co4 O14 C47 -147.2(3) .
O18 Co4 O14 C47 34.6(3) .
O30 Co9 O15 C47 163.7(6) .
O18 Co9 O15 C47 -43.6(3) .
O31 Co9 O15 C47 134.5(3) .
O17 Co9 O15 C47 34.4(3) .
O29 Co9 O15 C47 -132.7(3) .
O14 Co4 O16 C54 84.0(2) .
O17 Co4 O16 C54 -150.5(3) .
N4 Co4 O16 C54 -18.5(2) .
O18 Co4 O16 C54 -179.8(2) .
O14 Co4 O16 Co5 -175.97(9) .
O17 Co4 O16 Co5 -50.5(3) .
N4 Co4 O16 Co5 81.59(9) .
O18 Co4 O16 Co5 -79.74(8) .
O21 Co5 O16 C54 -76.46(17) .
O19 Co5 O16 C54 -175.01(16) .
O7 Co5 O16 C54 89.93(17) .
N6 Co5 O16 C54 -1.46(16) .
O8 Co5 O16 C54 126.5(3) .
O21 Co5 O16 Co4 163.54(9) .
O19 Co5 O16 Co4 64.99(9) .
O7 Co5 O16 Co4 -30.07(9) .
N6 Co5 O16 Co4 -121.45(11) .
O8 Co5 O16 Co4 6.5(3) .
O14 Co4 O17 C59 -83.6(3) .
O16 Co4 O17 C59 151.4(3) .
N4 Co4 O17 C59 20.4(3) .
O18 Co4 O17 C59 -178.8(3) .
O14 Co4 O17 Co9 66.01(9) .
O16 Co4 O17 Co9 -59.0(3) .
N4 Co4 O17 Co9 170.04(9) .
O18 Co4 O17 Co9 -29.15(8) .
O15 Co9 O17 C59 89.1(2) .
O30 Co9 O17 C59 -85.6(2) .
O18 Co9 O17 C59 -178.8(2) .
O31 Co9 O17 C59 3.6(2) .
O29 Co9 O17 C59 -135.7(3) .
O15 Co9 O17 Co4 -62.22(9) .
O30 Co9 O17 Co4 123.10(9) .
O18 Co9 O17 Co4 29.88(8) .
O31 Co9 O17 Co4 -147.75(9) .
O29 Co9 O17 Co4 73.0(3) .
O19 P1 O18 Co9 -128.57(16) .
O20 P1 O18 Co9 -4.7(2) .
C64 P1 O18 Co9 117.26(18) .
O19 P1 O18 Co4 14.70(18) .
O20 P1 O18 Co4 138.62(14) .
C64 P1 O18 Co4 -99.47(17) .
O15 Co9 O18 P1 -140.90(17) .
O30 Co9 O18 P1 35.94(17) .
O31 Co9 O18 P1 178(100) .
O17 Co9 O18 P1 123.78(18) .
O29 Co9 O18 P1 -43.80(17) .
O15 Co9 O18 Co4 67.23(9) .
O30 Co9 O18 Co4 -115.93(8) .
O31 Co9 O18 Co4 26.0(17) .
O17 Co9 O18 Co4 -28.09(8) .
O29 Co9 O18 Co4 164.33(8) .
O14 Co4 O18 P1 139.74(15) .
O17 Co4 O18 P1 -124.44(16) .
O16 Co4 O18 P1 47.36(15) .
N4 Co4 O18 P1 -34.8(4) .
O14 Co4 O18 Co9 -66.46(9) .
O17 Co4 O18 Co9 29.36(8) .
O16 Co4 O18 Co9 -158.84(8) .
N4 Co4 O18 Co9 119.0(3) .
O18 P1 O19 Co5 -44.34(18) .
O20 P1 O19 Co5 -169.20(13) .
C64 P1 O19 Co5 74.49(18) .
O18 P1 O19 Co6 158.16(13) .
O20 P1 O19 Co6 33.30(18) .
C64 P1 O19 Co6 -83.02(17) .
O21 Co5 O19 P1 -100.64(16) .
O7 Co5 O19 P1 88.35(16) .
O16 Co5 O19 P1 2.78(16) .
N6 Co5 O19 P1 -11.7(3) .
O8 Co5 O19 P1 166.23(17) .
O21 Co5 O19 Co6 61.58(10) .
O7 Co5 O19 Co6 -109.43(9) .
O16 Co5 O19 Co6 165.00(8) .
N6 Co5 O19 Co6 150.47(19) .
O8 Co5 O19 Co6 -31.55(8) .
O10 Co6 O19 P1 168.2(3) .
O22 Co6 O19 P1 95.28(16) .
O13 Co6 O19 P1 -67.14(15) .
O8 Co6 O19 P1 -165.58(17) .
O23 Co6 O19 P1 10.99(17) .
O10 Co6 O19 Co5 5.9(4) .
O22 Co6 O19 Co5 -66.95(9) .
O13 Co6 O19 Co5 130.63(9) .
O8 Co6 O19 Co5 32.19(8) .
O23 Co6 O19 Co5 -151.25(8) .
O18 P1 O20 Co8 15.0(2) .
O19 P1 O20 Co8 138.93(15) .
C64 P1 O20 Co8 -108.15(17) .
O18 P1 O20 Co7 -140.21(15) .
O19 P1 O20 Co7 -16.26(19) .
C64 P1 O20 Co7 96.66(18) .
O26 Co8 O20 P1 -141.04(17) .
O30 Co8 O20 P1 -53.58(16) .
O25 Co8 O20 P1 123.56(16) .
O27 Co8 O20 P1 115.2(6) .
O29 Co8 O20 P1 27.29(17) .
O26 Co8 O20 Co7 20.76(8) .
O30 Co8 O20 Co7 108.22(8) .
O25 Co8 O20 Co7 -74.64(8) .
O27 Co8 O20 Co7 -83.0(6) .
O29 Co8 O20 Co7 -170.91(8) .
O12 Co7 O20 P1 -141.8(6) .
O13 Co7 O20 P1 38.89(16) .
O24 Co7 O20 P1 -127.80(17) .
O26 Co7 O20 P1 141.27(17) .
O23 Co7 O20 P1 -41.91(17) .
O12 Co7 O20 Co8 56.7(7) .
O13 Co7 O20 Co8 -122.58(9) .
O24 Co7 O20 Co8 70.72(9) .
O26 Co7 O20 Co8 -20.21(8) .
O23 Co7 O20 Co8 156.62(8) .
O19 Co5 O21 C75 -24.7(3) .
O7 Co5 O21 C75 119.5(4) .
O16 Co5 O21 C75 -122.3(3) .
N6 Co5 O21 C75 178.7(3) .
O8 Co5 O21 C75 50.5(3) .
O10 Co6 O22 C75 -116.3(3) .
O13 Co6 O22 C75 116.7(3) .
O19 Co6 O22 C75 49.4(3) .
O8 Co6 O22 C75 -24.1(3) .
O23 Co6 O22 C75 151.0(3) .
O12 Co7 O23 C82 30.5(3) .
O13 Co7 O23 C82 128.1(3) .
O24 Co7 O23 C82 -54.7(3) .
O26 Co7 O23 C82 -115.6(7) .
O20 Co7 O23 C82 -142.6(3) .
O12 Co7 O23 Co6 -114.99(9) .
O13 Co7 O23 Co6 -17.41(8) .
O24 Co7 O23 Co6 159.75(9) .
O26 Co7 O23 Co6 98.9(7) .
O20 Co7 O23 Co6 71.85(8) .
O10 Co6 O23 C82 -23.7(3) .
O22 Co6 O23 C82 63.0(2) .
O13 Co6 O23 C82 -127.7(3) .
O19 Co6 O23 C82 150.6(2) .
O8 Co6 O23 C82 -174.3(7) .
O10 Co6 O23 Co7 121.36(9) .
O22 Co6 O23 Co7 -151.97(9) .
O13 Co6 O23 Co7 17.28(8) .
O19 Co6 O23 Co7 -64.38(9) .
O8 Co6 O23 Co7 -29.3(8) .
O12 Co7 O24 C87 137.8(3) .
O13 Co7 O24 C87 -122.2(4) .
O26 Co7 O24 C87 39.6(3) .
O20 Co7 O24 C87 -40.5(3) .
O23 Co7 O24 C87 -134.4(3) .
O26 Co8 O25 C87 -38.8(3) .
O30 Co8 O25 C87 166.8(14) .
O20 Co8 O25 C87 44.6(3) .
O27 Co8 O25 C87 -136.5(3) .
O29 Co8 O25 C87 139.1(3) .
O30 Co8 O26 C94 85.3(3) .
O25 Co8 O26 C94 -93.2(3) .
O20 Co8 O26 C94 175.8(3) .
O27 Co8 O26 C94 -11.6(3) .
O29 Co8 O26 C94 97.1(5) .
O30 Co8 O26 Co7 -111.34(9) .
O25 Co8 O26 Co7 70.12(9) .
O20 Co8 O26 Co7 -20.93(8) .
O27 Co8 O26 Co7 151.67(9) .
O29 Co8 O26 Co7 -99.6(4) .
O12 Co7 O26 C94 8.7(3) .
O13 Co7 O26 C94 -90.4(3) .
O24 Co7 O26 C94 93.8(3) .
O20 Co7 O26 C94 -178.1(3) .
O23 Co7 O26 C94 154.5(6) .
O12 Co7 O26 Co8 -152.71(9) .
O13 Co7 O26 Co8 108.17(9) .
O24 Co7 O26 Co8 -67.57(9) .
O20 Co7 O26 Co8 20.46(8) .
O23 Co7 O26 Co8 -6.9(7) .
O26 Co8 O27 C99 110.4(3) .
O30 Co8 O27 C99 21.8(3) .
O25 Co8 O27 C99 -155.3(3) .
O20 Co8 O27 C99 -146.9(6) .
O29 Co8 O27 C99 -58.4(3) .
O30 Co10 O28 C99 64.4(2) .
N3 Co10 O28 C99 -174.8(2) .
N9 Co10 O28 C99 -48.2(2) .
O6 Co10 O28 C99 156.2(2) .
O26 Co8 O29 C106 -157.0(4) .
O30 Co8 O29 C106 -145.1(3) .
O25 Co8 O29 C106 33.3(3) .
O20 Co8 O29 C106 125.5(3) .
O27 Co8 O29 C106 -47.0(3) .
O26 Co8 O29 Co9 4.0(5) .
O30 Co8 O29 Co9 15.86(8) .
O25 Co8 O29 Co9 -165.73(9) .
O20 Co8 O29 Co9 -73.57(9) .
O27 Co8 O29 Co9 113.98(9) .
O15 Co9 O29 C106 -29.6(3) .
O30 Co9 O29 C106 144.1(3) .
O18 Co9 O29 C106 -122.8(3) .
O31 Co9 O29 C106 55.3(3) .
O17 Co9 O29 C106 -164.7(3) .
O15 Co9 O29 Co8 170.47(9) .
O30 Co9 O29 Co8 -15.80(8) .
O18 Co9 O29 Co8 77.29(8) .
O31 Co9 O29 Co8 -104.62(9) .
O17 Co9 O29 Co8 35.4(3) .
O28 Co10 O30 Co8 -68.25(10) .
N3 Co10 O30 Co8 -171.55(10) .
N9 Co10 O30 Co8 42.43(12) .
O6 Co10 O30 Co8 135.29(9) .
O28 Co10 O30 Co9 47.12(16) .
N3 Co10 O30 Co9 -56.18(19) .
N9 Co10 O30 Co9 157.80(15) .
O6 Co10 O30 Co9 -109.34(15) .
O26 Co8 O30 Co10 -60.35(10) .
O25 Co8 O30 Co10 94.2(15) .
O20 Co8 O30 Co10 -143.62(9) .
O27 Co8 O30 Co10 37.85(10) .
O29 Co8 O30 Co10 122.08(10) .
O26 Co8 O30 Co9 161.08(9) .
O25 Co8 O30 Co9 -44.4(16) .
O20 Co8 O30 Co9 77.80(9) .
O27 Co8 O30 Co9 -100.73(9) .
O29 Co8 O30 Co9 -16.49(9) .
O15 Co9 O30 Co10 -35.7(8) .
O18 Co9 O30 Co10 171.53(15) .
O31 Co9 O30 Co10 -6.70(16) .
O17 Co9 O30 Co10 93.97(15) .
O29 Co9 O30 Co10 -100.23(16) .
O15 Co9 O30 Co8 80.8(7) .
O18 Co9 O30 Co8 -71.94(9) .
O31 Co9 O30 Co8 109.83(10) .
O17 Co9 O30 Co8 -149.50(9) .
O29 Co9 O30 Co8 16.29(8) .
O11 Co3 N1 C12 25.6(4) .
O13 Co3 N1 C12 -147.4(4) .
O9 Co3 N1 C12 -60.9(4) .
O5 Co3 N1 C12 120.4(4) .
O4 Co3 N1 C12 -162.4(5) .
O11 Co3 N1 C8 179.4(2) .
O13 Co3 N1 C8 6.4(3) .
O9 Co3 N1 C8 92.9(2) .
O5 Co3 N1 C8 -85.8(2) .
O4 Co3 N1 C8 -8.62(18) .
O3 Co1 N2 C17 154.6(4) .
O1 Co1 N2 C17 7.9(5) .
O6 Co1 N2 C17 -94.5(5) .
O5 Co1 N2 C17 171.2(5) .
O4 Co1 N2 C17 98.8(5) .
O3 Co1 N2 C13 -15.6(4) .
O1 Co1 N2 C13 -162.26(19) .
O6 Co1 N2 C13 95.36(19) .
O5 Co1 N2 C13 1.06(18) .
O4 Co1 N2 C13 -71.34(19) .
O30 Co10 N3 C22 118.6(4) .
O28 Co10 N3 C22 17.7(4) .
N9 Co10 N3 C22 -99.1(4) .
O6 Co10 N3 C22 -175.1(4) .
O30 Co10 N3 C18 -66.3(2) .
O28 Co10 N3 C18 -167.26(19) .
N9 Co10 N3 C18 75.9(2) .
O6 Co10 N3 C18 -0.08(17) .
O14 Co4 N4 C27 3.0(3) .
O17 Co4 N4 C27 -96.5(3) .
O16 Co4 N4 C27 95.9(3) .
O18 Co4 N4 C27 177.5(3) .
O14 Co4 N4 C23 -162.63(18) .
O17 Co4 N4 C23 97.82(19) .
O16 Co4 N4 C23 -69.70(19) .
O18 Co4 N4 C23 11.8(4) .
O2 Co2 N5 C32 19.3(5) .
O3 Co2 N5 C32 -144.4(4) .
O4 Co2 N5 C32 -77.8(5) .
O7 Co2 N5 C32 111.8(4) .
O8 Co2 N5 C32 -175.6(5) .
O2 Co2 N5 C28 -169.64(17) .
O3 Co2 N5 C28 26.6(4) .
O4 Co2 N5 C28 93.22(18) .
O7 Co2 N5 C28 -77.20(18) .
O8 Co2 N5 C28 -4.58(16) .
O21 Co5 N6 C58 -72.2(5) .
O19 Co5 N6 C58 -164.0(4) .
O7 Co5 N6 C58 94.5(5) .
O16 Co5 N6 C58 179.5(5) .
O8 Co5 N6 C58 18.5(5) .
O21 Co5 N6 C54 109.65(18) .
O19 Co5 N6 C54 17.9(3) .
O7 Co5 N6 C54 -83.56(18) .
O16 Co5 N6 C54 1.43(16) .
O8 Co5 N6 C54 -159.63(16) .
O30 Co10 N9 C98 176.9(3) .
O28 Co10 N9 C98 -80.9(3) .
N3 Co10 N9 C98 31.5(3) .
O6 Co10 N9 C98 89.6(3) .
O30 Co10 N9 C94 -5.0(3) .
O28 Co10 N9 C94 97.2(2) .
N3 Co10 N9 C94 -150.4(2) .
O6 Co10 N9 C94 -92.3(2) .
Co1 O1 C1 O2 -4.3(5) .
Co1 O1 C1 C2 175.34(19) .
Co2 O2 C1 O1 -2.2(5) .
Co2 O2 C1 C2 178.19(19) .
O1 C1 C2 C7 -4.9(4) .
O2 C1 C2 C7 174.7(3) .
O1 C1 C2 C3 176.6(3) .
O2 C1 C2 C3 -3.7(4) .
C7 C2 C3 C4 -0.4(5) .
C1 C2 C3 C4 178.1(3) .
C2 C3 C4 C5 -1.2(5) .
C3 C4 C5 C6 1.7(5) .
C4 C5 C6 C7 -0.7(5) .
C3 C2 C7 C6 1.4(5) .
C1 C2 C7 C6 -177.0(3) .
C5 C6 C7 C2 -0.9(5) .
Co2 O4 C8 N1 -157.2(2) .
Co3 O4 C8 N1 -13.2(3) .
Co1 O4 C8 N1 80.7(3) .
Co2 O4 C8 C9 20.3(5) .
Co3 O4 C8 C9 164.3(3) .
Co1 O4 C8 C9 -101.8(4) .
C12 N1 C8 O4 176.4(3) .
Co3 N1 C8 O4 14.1(3) .
C12 N1 C8 C9 -1.1(5) .
Co3 N1 C8 C9 -163.4(3) .
O4 C8 C9 C10 -173.1(4) .
N1 C8 C9 C10 4.2(6) .
C8 C9 C10 C11 -4.6(7) .
C9 C10 C11 C12 2.0(7) .
C8 N1 C12 C11 -1.7(6) .
Co3 N1 C12 C11 148.3(4) .
C8 N1 C12 Cl1 -179.5(3) .
Co3 N1 C12 Cl1 -29.4(6) .
C10 C11 C12 N1 1.3(7) .
C10 C11 C12 Cl1 178.9(4) .
Co3 O5 C13 N2 111.7(3) .
Co1 O5 C13 N2 1.7(3) .
Co3 O5 C13 C14 -65.4(4) .
Co1 O5 C13 C14 -175.3(3) .
C17 N2 C13 O5 -176.3(3) .
Co1 N2 C13 O5 -1.6(3) .
C17 N2 C13 C14 0.9(5) .
Co1 N2 C13 C14 175.6(3) .
O5 C13 C14 C15 175.4(3) .
N2 C13 C14 C15 -1.4(5) .
C13 C14 C15 C16 0.6(6) .
C14 C15 C16 C17 0.5(6) .
C13 N2 C17 C16 0.4(5) .
Co1 N2 C17 C16 -168.5(3) .
C13 N2 C17 Cl2 -179.8(2) .
Co1 N2 C17 Cl2 11.4(6) .
C15 C16 C17 N2 -1.1(6) .
C15 C16 C17 Cl2 179.1(3) .
Co1 O6 C18 N3 179.70(19) .
Co10 O6 C18 N3 -0.1(3) .
Co1 O6 C18 C19 -0.7(5) .
Co10 O6 C18 C19 179.5(3) .
C22 N3 C18 O6 176.7(3) .
Co10 N3 C18 O6 0.1(3) .
C22 N3 C18 C19 -2.9(5) .
Co10 N3 C18 C19 -179.5(3) .
O6 C18 C19 C20 -177.7(3) .
N3 C18 C19 C20 1.9(5) .
C18 C19 C20 C21 0.4(6) .
C19 C20 C21 C22 -1.6(6) .
C18 N3 C22 C21 1.7(5) .
Co10 N3 C22 C21 176.1(3) .
C18 N3 C22 Cl3 -178.2(2) .
Co10 N3 C22 Cl3 -3.7(5) .
C20 C21 C22 N3 0.6(6) .
C20 C21 C22 Cl3 -179.6(3) .
Co5 O7 C23 N4 91.4(3) .
Co2 O7 C23 N4 -136.4(2) .
Co5 O7 C23 C24 -87.9(3) .
Co2 O7 C23 C24 44.3(4) .
C27 N4 C23 O7 -177.6(3) .
Co4 N4 C23 O7 -8.0(3) .
C27 N4 C23 C24 1.7(4) .
Co4 N4 C23 C24 171.3(2) .
O7 C23 C24 C25 175.8(3) .
N4 C23 C24 C25 -3.5(5) .
C23 C24 C25 C26 1.9(5) .
C24 C25 C26 C27 1.1(5) .
C23 N4 C27 C26 1.6(5) .
Co4 N4 C27 C26 -162.5(3) .
C23 N4 C27 Cl4 -176.1(2) .
Co4 N4 C27 Cl4 19.8(4) .
C25 C26 C27 N4 -3.0(5) .
C25 C26 C27 Cl4 174.6(2) .
Co6 O8 C28 N5 -142.0(2) .
Co2 O8 C28 N5 -7.3(3) .
Co5 O8 C28 N5 93.5(3) .
Co6 O8 C28 C29 38.3(4) .
Co2 O8 C28 C29 173.0(3) .
Co5 O8 C28 C29 -86.2(3) .
C32 N5 C28 O8 -177.9(3) .
Co2 N5 C28 O8 7.2(2) .
C32 N5 C28 C29 1.8(5) .
Co2 N5 C28 C29 -173.1(3) .
O8 C28 C29 C30 179.5(3) .
N5 C28 C29 C30 -0.2(5) .
C28 C29 C30 C31 -1.6(6) .
C29 C30 C31 C32 1.7(6) .
C28 N5 C32 C31 -1.7(5) .
Co2 N5 C32 C31 168.1(3) .
C28 N5 C32 Cl5 176.6(2) .
Co2 N5 C32 Cl5 -13.6(6) .
C30 C31 C32 N5 0.0(6) .
C30 C31 C32 Cl5 -178.3(3) .
Co3 O9 C33 O10 -1.7(7) .
Co3 O9 C33 C34B 177.4(4) .
Co3 O9 C33 C34A 173.1(5) .
Co6 O10 C33 O9 20.8(6) .
Co6 O10 C33 C34B -158.3(3) .
Co6 O10 C33 C34A -154.4(4) .
O9 C33 C34A C35A -17.9(6) .
O10 C33 C34A C35A 157.5(4) .
C34B C33 C34A C35A -48(3) .
O9 C33 C34A C39A 168.4(5) .
O10 C33 C34A C39A -16.2(7) .
C34B C33 C34A C39A 138(4) .
C39A C34A C35A C36A 0.0 .
C33 C34A C35A C36A -173.8(7) .
C34A C35A C36A C37A 0.0 .
C35A C36A C37A C38A 0.0 .
C36A C37A C38A C39A 0.0 .
C37A C38A C39A C34A 0.0 .
C35A C34A C39A C38A 0.0 .
C33 C34A C39A C38A 173.5(7) .
O9 C33 C34B C35B 7.1(5) .
O10 C33 C34B C35B -173.8(3) .
C34A C33 C34B C35B 159(4) .
O9 C33 C34B C39B -172.7(4) .
O10 C33 C34B C39B 6.4(6) .
C34A C33 C34B C39B -21(3) .
C39B C34B C35B C36B 0.0 .
C33 C34B C35B C36B -179.8(5) .
C34B C35B C36B C37B 0.0 .
C35B C36B C37B C38B 0.0 .
C36B C37B C38B C39B 0.0 .
C37B C38B C39B C34B 0.0 .
C35B C34B C39B C38B 0.0 .
C33 C34B C39B C38B 179.8(5) .
Co3 O11 C40 O12 0.5(5) .
Co3 O11 C40 C41 -179.0(2) .
Co7 O12 C40 O11 -16.1(6) .
Co7 O12 C40 C41 163.3(2) .
O11 C40 C41 C46 -9.2(5) .
O12 C40 C41 C46 171.3(3) .
O11 C40 C41 C42 170.6(3) .
O12 C40 C41 C42 -9.0(5) .
C46 C41 C42 C43 0.1(5) .
C40 C41 C42 C43 -179.6(3) .
C41 C42 C43 C44 -0.9(6) .
C42 C43 C44 C45 0.9(6) .
C43 C44 C45 C46 -0.1(6) .
C42 C41 C46 C45 0.7(5) .
C40 C41 C46 C45 -179.6(3) .
C44 C45 C46 C41 -0.7(6) .
Co9 O15 C47 O14 -0.4(5) .
Co9 O15 C47 C48 179.25(19) .
Co4 O14 C47 O15 5.3(5) .
Co4 O14 C47 C48 -174.34(19) .
O15 C47 C48 C53 -8.9(5) .
O14 C47 C48 C53 170.8(3) .
O15 C47 C48 C49 172.7(3) .
O14 C47 C48 C49 -7.6(4) .
C53 C48 C49 C50 -0.6(5) .
C47 C48 C49 C50 177.9(3) .
C48 C49 C50 C51 -0.7(6) .
C49 C50 C51 C52 1.2(6) .
C50 C51 C52 C53 -0.5(6) .
C49 C48 C53 C52 1.3(5) .
C47 C48 C53 C52 -177.1(3) .
C51 C52 C53 C48 -0.8(6) .
Co4 O16 C54 N6 104.5(2) .
Co5 O16 C54 N6 2.3(2) .
Co4 O16 C54 C55 -74.8(3) .
Co5 O16 C54 C55 -177.0(3) .
C58 N6 C54 O16 178.8(3) .
Co5 N6 C54 O16 -2.2(2) .
C58 N6 C54 C55 -1.9(4) .
Co5 N6 C54 C55 177.1(3) .
O16 C54 C55 C56 179.9(3) .
N6 C54 C55 C56 0.7(5) .
C54 C55 C56 C57 1.0(5) .
C55 C56 C57 C58 -1.5(5) .
C54 N6 C58 C57 1.4(5) .
Co5 N6 C58 C57 -176.4(3) .
C54 N6 C58 Cl6 -179.7(2) .
Co5 N6 C58 Cl6 2.5(6) .
C56 C57 C58 N6 0.2(5) .
C56 C57 C58 Cl6 -178.6(3) .
Co4 O17 C59 N7 131.2(3) .
Co9 O17 C59 N7 -10.1(4) .
Co4 O17 C59 C60 -50.7(4) .
Co9 O17 C59 C60 168.1(2) .
C63 N7 C59 O17 -178.6(3) .
C63 N7 C59 C60 3.3(4) .
O17 C59 C60 C61 177.7(3) .
N7 C59 C60 C61 -4.2(5) .
C59 C60 C61 C62 2.0(5) .
C60 C61 C62 C63 0.9(5) .
C59 N7 C63 C62 -0.2(5) .
C59 N7 C63 Cl7 -177.8(2) .
C61 C62 C63 N7 -1.9(5) .
C61 C62 C63 Cl7 175.6(3) .
O18 P1 C64 C65 -67.8(3) .
O19 P1 C64 C65 173.6(2) .
O20 P1 C64 C65 56.0(3) .
P1 C64 C65 C66 -90.8(3) .
P1 C64 C65 C74 92.3(3) .
C74 C65 C66 C67 -0.5(5) .
C64 C65 C66 C67 -177.4(3) .
C65 C66 C67 C68 1.3(5) .
C66 C67 C68 C69 -0.8(5) .
C67 C68 C69 C70 178.1(3) .
C67 C68 C69 C74 -0.5(5) .
C68 C69 C70 C71 -177.5(3) .
C74 C69 C70 C71 1.1(5) .
C69 C70 C71 C72 -0.4(6) .
C70 C71 C72 C73 -1.1(5) .
C71 C72 C73 C74 1.9(5) .
C72 C73 C74 C65 175.8(3) .
C72 C73 C74 C69 -1.2(5) .
C66 C65 C74 C73 -177.8(3) .
C64 C65 C74 C73 -0.9(5) .
C66 C65 C74 C69 -0.8(5) .
C64 C65 C74 C69 176.1(3) .
C68 C69 C74 C73 178.4(3) .
C70 C69 C74 C73 -0.3(5) .
C68 C69 C74 C65 1.3(5) .
C70 C69 C74 C65 -177.4(3) .
Co6 O22 C75 O21 -9.8(5) .
Co6 O22 C75 C76 169.7(2) .
Co5 O21 C75 O22 -6.6(5) .
Co5 O21 C75 C76 173.9(2) .
O22 C75 C76 C77 -157.4(3) .
O21 C75 C76 C77 22.1(4) .
O22 C75 C76 C81 21.6(4) .
O21 C75 C76 C81 -158.9(3) .
C81 C76 C77 C78 -2.5(5) .
C75 C76 C77 C78 176.5(3) .
C76 C77 C78 C79 2.5(5) .
C77 C78 C79 C80 -0.1(6) .
C78 C79 C80 C81 -2.4(5) .
C79 C80 C81 C76 2.4(5) .
C77 C76 C81 C80 0.1(5) .
C75 C76 C81 C80 -179.0(3) .
Co7 O23 C82 N8 26.4(4) .
Co6 O23 C82 N8 160.1(2) .
Co7 O23 C82 C83 -154.7(3) .
Co6 O23 C82 C83 -21.0(5) .
C86 N8 C82 O23 -178.5(3) .
C86 N8 C82 C83 2.4(5) .
O23 C82 C83 C84 178.8(3) .
N8 C82 C83 C84 -2.2(5) .
C82 C83 C84 C85 1.4(6) .
C83 C84 C85 C86 -0.6(6) .
C84 C85 C86 N8 0.7(6) .
C84 C85 C86 Cl8 -178.7(3) .
C82 N8 C86 C85 -1.7(5) .
C82 N8 C86 Cl8 177.7(3) .
Co7 O24 C87 O25 1.1(5) .
Co7 O24 C87 C88 -177.6(2) .
Co8 O25 C87 O24 -2.6(5) .
Co8 O25 C87 C88 176.1(2) .
O24 C87 C88 C93 145.5(3) .
O25 C87 C88 C93 -33.3(4) .
O24 C87 C88 C89 -32.2(5) .
O25 C87 C88 C89 148.9(3) .
C93 C88 C89 C90 0.4(5) .
C87 C88 C89 C90 178.2(3) .
C88 C89 C90 C91 -1.9(6) .
C89 C90 C91 C92 2.7(6) .
C90 C91 C92 C93 -1.9(6) .
C89 C88 C93 C92 0.4(5) .
C87 C88 C93 C92 -177.4(3) .
C91 C92 C93 C88 0.3(6) .
Co8 O26 C94 N9 -51.9(4) .
Co7 O26 C94 N9 151.7(2) .
Co8 O26 C94 C95 126.7(3) .
Co7 O26 C94 C95 -29.6(5) .
C98 N9 C94 O26 -178.4(3) .
Co10 N9 C94 O26 3.4(4) .
C98 N9 C94 C95 3.0(5) .
Co10 N9 C94 C95 -175.2(2) .
O26 C94 C95 C96 176.5(3) .
N9 C94 C95 C96 -4.8(5) .
C94 C95 C96 C97 3.0(5) .
C95 C96 C97 C98 0.5(6) .
C94 N9 C98 C97 0.8(6) .
Co10 N9 C98 C97 178.9(3) .
C94 N9 C98 Cl9 -177.5(2) .
Co10 N9 C98 Cl9 0.7(4) .
C96 C97 C98 N9 -2.5(6) .
C96 C97 C98 Cl9 175.7(3) .
Co8 O27 C99 O28 -43.7(4) .
Co8 O27 C99 C100 134.5(2) .
Co10 O28 C99 O27 -5.9(4) .
Co10 O28 C99 C100 175.8(2) .
O27 C99 C100 C105 -175.0(3) .
O28 C99 C100 C105 3.4(4) .
O27 C99 C100 C101 3.3(4) .
O28 C99 C100 C101 -178.4(3) .
C105 C100 C101 C102 0.5(5) .
C99 C100 C101 C102 -177.8(3) .
C100 C101 C102 C103 -0.4(5) .
C101 C102 C103 C104 -0.1(5) .
C102 C103 C104 C105 0.5(5) .
C101 C100 C105 C104 -0.1(5) .
C99 C100 C105 C104 178.2(3) .
C103 C104 C105 C100 -0.4(5) .
Co8 O29 C106 N10 -25.7(4) .
Co9 O29 C106 N10 -179.8(2) .
Co8 O29 C106 C107 153.5(3) .
Co9 O29 C106 C107 -0.6(5) .
C110 N10 C106 O29 -179.7(3) .
C110 N10 C106 C107 1.0(5) .
O29 C106 C107 C108 179.5(3) .
N10 C106 C107 C108 -1.3(5) .
C106 C107 C108 C109 0.1(6) .
C107 C108 C109 C110 1.4(6) .
C108 C109 C110 N10 -1.8(6) .
C108 C109 C110 Cl10 177.6(3) .
C106 N10 C110 C109 0.6(5) .
C106 N10 C110 Cl10 -178.9(3) .
Cl4T C2T Cl3T Cl3T -177.5(9) 2_656
